data_4112602
loop_
_publ_author_name
'Roberta Pinalli'
'Veronica Cristini'
'Valerio Sottili'
'Silvano Geremia'
'Mara Campagnolo'
'Andrea Caneschi'
'Enrico Dalcanale'

_publ_contact_author 'Geremia, Silvano'
_publ_contact_author_email geremia@univ.trieste.it
_publ_section_title
;
 Cavitand-Based Nanoscale Coordination Cages
;
_journal_name_full 'Journal of the American Chemical Society'
_journal_page_first 6516
_journal_page_last 6517
_journal_paper_doi 10.1021/ja038694+
_journal_volume 126
_journal_year 2004
_chemical_formula_moiety
;
 (C308 H304 N8 O16 Pt4 P8 8+)
 (C O3 F3 S -)8
 (C10 H22 O6)
 (C6 H14 O4)
 (C4 H10 O3)1.5
 (C2 H6 O2)2 
 (C2 H6 O)18
;
_chemical_formula_sum 'C378 H475 F24 N8 O76.5 P8 Pt4 S8'
_chemical_formula_weight 8095.26
_chemical_name_systematic
;
 ?
;
_space_group_IT_number 13
_symmetry_cell_setting monoclinic
_symmetry_Int_Tables_number 13
_symmetry_space_group_name_Hall '-P 2yc'
_symmetry_space_group_name_H-M 'P 1 2/c 1'
_atom_sites_solution_hydrogens geom
_atom_sites_solution_primary direct
_atom_sites_solution_secondary difmap
_audit_creation_date 2003-12-29
_audit_creation_method 'WinGX routine CIF_UPDATE'
_cell_angle_alpha 90.00
_cell_angle_beta 93.234(2)
_cell_angle_gamma 90.00
_cell_formula_units_Z 4
_cell_length_a 25.2946(13)
_cell_length_b 38.8640(11)
_cell_length_c 50.4327(19)
_cell_measurement_temperature 100(2)
_cell_measurement_wavelength 1.2
_cell_volume 49499(3)
_computing_cell_refinement Denzo
_computing_data_reduction Denzo
_computing_molecular_graphics O
_computing_publication_material WinGX
_computing_structure_refinement 'SHELXL-97 (Sheldrick, 1997)'
_computing_structure_solution SHELXS
_diffrn_ambient_temperature 100(2)
_diffrn_detector CCD
_diffrn_measured_fraction_theta_full 0.895
_diffrn_measured_fraction_theta_max 0.895
_diffrn_measurement_device 'MAR CCD'
_diffrn_measurement_device_type CCD
_diffrn_measurement_method rotating
_diffrn_radiation_monochromator Si111
_diffrn_radiation_type synchrotron
_diffrn_radiation_wavelength 1.2
_diffrn_reflns_av_unetI/netI 0.0536
_diffrn_reflns_limit_h_max 20
_diffrn_reflns_limit_h_min 0
_diffrn_reflns_limit_k_max 31
_diffrn_reflns_limit_k_min 0
_diffrn_reflns_limit_l_max 40
_diffrn_reflns_limit_l_min -40
_diffrn_reflns_number 73719
_diffrn_reflns_theta_full 29.18
_diffrn_reflns_theta_max 29.18
_diffrn_reflns_theta_min 1.90
_exptl_absorpt_coefficient_mu 1.561
_exptl_absorpt_correction_type none
_exptl_crystal_density_diffrn 1.086
_exptl_crystal_F_000 16748
_refine_diff_density_max 1.323
_refine_diff_density_min -0.741
_refine_diff_density_rms 0.100
_refine_ls_extinction_coef 0.000347(11)
_refine_ls_extinction_expression Fc^*^=kFc[1+0.001xFc^2^\l^3^/sin(2\q)]^-1/4^
_refine_ls_extinction_method SHELXL
_refine_ls_goodness_of_fit_ref 1.159
_refine_ls_hydrogen_treatment mixed
_refine_ls_matrix_type full
_refine_ls_number_parameters 4221
_refine_ls_number_reflns 24602
_refine_ls_number_restraints 107074
_refine_ls_restrained_S_all 0.490
_refine_ls_R_factor_all 0.1319
_refine_ls_R_factor_gt 0.1100
_refine_ls_shift/su_max 0.114
_refine_ls_shift/su_mean 0.049
_refine_ls_structure_factor_coef Fsqd
_refine_ls_weighting_details 'calc w=1/[\s^2^(Fo^2^)+(0.2000P)^2^+0.0000P] where P=(Fo^2^+2Fc^2^)/3'
_refine_ls_weighting_scheme calc
_refine_ls_wR_factor_gt 0.2752
_refine_ls_wR_factor_ref 0.2971
_reflns_number_gt 15512
_reflns_number_total 24606
_reflns_threshold_expression >2sigma(I)
_cod_data_source_file ja0386942Bsi20040228_061343.cif
_cod_data_source_block gabb_pt
_cod_original_sg_symbol_H-M 'P 2/c'
_cod_database_code 4112602

loop_
_symmetry_equiv_pos_as_xyz
'x, y, z'
'-x, y, -z+1/2'
'-x, -y, -z'
'x, -y, z+1/2'

loop_
_atom_site_label
_atom_site_type_symbol
_atom_site_fract_x
_atom_site_fract_y
_atom_site_fract_z
_atom_site_U_iso_or_equiv
_atom_site_adp_type
_atom_site_occupancy
_atom_site_symmetry_multiplicity
_atom_site_calc_flag
_atom_site_refinement_flags
N1 N 0.8196(3) 0.7110(2) 0.60898(15) 0.148(2) Uani 1 1 d U
C3 C 0.7987(4) 0.6771(3) 0.60732(16) 0.158(3) Uani 1 1 d U
H3 H 0.8003 0.6653 0.5909 0.189 Uiso 1 1 calc R
C4 C 0.7775(4) 0.6609(2) 0.6269(2) 0.162(3) Uani 1 1 d U
H4 H 0.7627 0.6386 0.6244 0.195 Uiso 1 1 calc R
C5 C 0.7771(4) 0.6774(3) 0.6514(3) 0.176(4) Uani 1 1 d U
C1 C 0.7991(4) 0.7099(3) 0.65444(15) 0.161(3) Uani 1 1 d U
H1 H 0.7996 0.7209 0.6713 0.193 Uiso 1 1 calc R
C2 C 0.8204(4) 0.7267(2) 0.6333(2) 0.168(3) Uani 1 1 d U
H2 H 0.8356 0.7489 0.6357 0.201 Uiso 1 1 calc R
C6 C 0.7507(5) 0.6599(3) 0.6757(2) 0.178(4) Uani 1 1 d U
C7 C 0.7159(6) 0.6326(4) 0.6722(2) 0.217(5) Uani 1 1 d U
H7 H 0.7076 0.6240 0.6548 0.261 Uiso 1 1 calc R
C8 C 0.6932(5) 0.6176(3) 0.6933(3) 0.226(5) Uani 1 1 d U
H8 H 0.6686 0.5994 0.6900 0.271 Uiso 1 1 calc R
C9 C 0.7053(5) 0.6282(3) 0.7197(2) 0.183(4) Uani 1 1 d U
C10 C 0.7361(5) 0.6570(4) 0.7232(2) 0.220(5) Uani 1 1 d U
H10 H 0.7408 0.6666 0.7405 0.264 Uiso 1 1 calc R
C11 C 0.7615(3) 0.6729(2) 0.70183(19) 0.206(3) Uani 1 1 d U
H11 H 0.7850 0.6918 0.7050 0.248 Uiso 1 1 calc R
C12 C 0.7201(4) 0.7306(3) 0.5740(2) 0.173(4) Uani 1 1 d U
C13 C 0.7043(5) 0.7455(3) 0.5950(3) 0.192(4) Uani 1 1 d U
H13 H 0.7203 0.7661 0.6017 0.231 Uiso 1 1 calc R
C14 C 0.6614(7) 0.7295(5) 0.6080(2) 0.239(5) Uani 1 1 d U
H14 H 0.6455 0.7405 0.6223 0.287 Uiso 1 1 calc R
C15 C 0.6432(6) 0.6958(4) 0.5986(4) 0.257(6) Uani 1 1 d U
H15 H 0.6181 0.6831 0.6080 0.308 Uiso 1 1 calc R
C16 C 0.6617(7) 0.6836(5) 0.5772(3) 0.266(7) Uani 1 1 d U
H16 H 0.6469 0.6629 0.5699 0.319 Uiso 1 1 calc R
C17 C 0.6999(5) 0.6984(4) 0.5652(2) 0.211(4) Uani 1 1 d U
H17 H 0.7143 0.6874 0.5504 0.253 Uiso 1 1 calc R
C18 C 0.7639(4) 0.7375(2) 0.52164(15) 0.169(3) Uani 1 1 d U
H18A H 0.7624 0.7122 0.5196 0.203 Uiso 1 1 calc R
H18B H 0.7293 0.7470 0.5151 0.203 Uiso 1 1 calc R
C19 C 0.8073(4) 0.7518(2) 0.50512(16) 0.151(3) Uani 1 1 d U
H19A H 0.8126 0.7763 0.5097 0.181 Uiso 1 1 calc R
H19B H 0.7950 0.7507 0.4861 0.181 Uiso 1 1 calc R
C21 C 0.5867(3) 0.5626(3) 0.7640(2) 0.140(3) Uani 1 1 d U
C22 C 0.6201(4) 0.5628(4) 0.7424(2) 0.147(3) Uani 1 1 d U
C23 C 0.6364(4) 0.5314(4) 0.73218(17) 0.151(3) Uani 1 1 d U
H23 H 0.6575 0.5310 0.7172 0.181 Uiso 1 1 calc R
C24 C 0.6218(4) 0.5010(3) 0.7438(2) 0.138(3) Uani 1 1 d U
C25 C 0.5881(3) 0.5006(3) 0.76516(18) 0.131(3) Uani 1 1 d U
C26 C 0.5741(4) 0.5314(4) 0.77462(16) 0.139(3) Uani 1 1 d U
H26 H 0.5539 0.5316 0.7899 0.167 Uiso 1 1 calc R
C34 C 0.7660(5) 0.7936(2) 0.5585(2) 0.169(3) Uani 1 1 d U
C35 C 0.7951(4) 0.8138(3) 0.5776(2) 0.163(3) Uani 1 1 d U
H35 H 0.8209 0.8023 0.5888 0.196 Uiso 1 1 calc R
C36 C 0.7893(5) 0.8481(3) 0.5812(2) 0.192(4) Uani 1 1 d U
H36 H 0.8105 0.8601 0.5943 0.231 Uiso 1 1 calc R
C37 C 0.7508(7) 0.8651(3) 0.5650(3) 0.243(5) Uani 1 1 d U
H37 H 0.7449 0.8891 0.5672 0.292 Uiso 1 1 calc R
C38 C 0.7218(6) 0.8470(5) 0.5461(3) 0.250(5) Uani 1 1 d U
H38 H 0.6966 0.8586 0.5346 0.300 Uiso 1 1 calc R
C39 C 0.7290(5) 0.8116(4) 0.5434(2) 0.210(4) Uani 1 1 d U
H39 H 0.7072 0.7994 0.5306 0.252 Uiso 1 1 calc R
C40 C 0.8607(4) 0.7332(2) 0.50862(12) 0.171(4) Uani 1 1 d U
H40A H 0.8828 0.7395 0.4938 0.205 Uiso 1 1 calc R
H40B H 0.8547 0.7080 0.5078 0.205 Uiso 1 1 calc R
N3 N 0.8177(2) 0.3551(2) 0.60948(15) 0.136(2) Uani 1 1 d U
C43 C 0.8203(3) 0.3398(2) 0.6338(2) 0.148(3) Uani 1 1 d U
H43 H 0.8361 0.3177 0.6363 0.178 Uiso 1 1 calc R
C44 C 0.7994(4) 0.3568(3) 0.65494(18) 0.152(3) Uani 1 1 d U
H44 H 0.7985 0.3453 0.6715 0.182 Uiso 1 1 calc R
C45 C 0.7795(4) 0.3907(4) 0.6527(3) 0.155(3) Uani 1 1 d U
C41 C 0.7786(4) 0.4050(2) 0.6281(3) 0.165(3) Uani 1 1 d U
H41 H 0.7628 0.4271 0.6258 0.198 Uiso 1 1 calc R
C42 C 0.7989(4) 0.3898(3) 0.60680(18) 0.163(3) Uani 1 1 d U
H42 H 0.8007 0.4019 0.5905 0.196 Uiso 1 1 calc R
C46 C 0.7547(5) 0.4085(3) 0.6749(2) 0.167(3) Uani 1 1 d U
C47 C 0.7708(5) 0.4002(3) 0.7013(3) 0.231(5) Uani 1 1 d U
H47 H 0.8001 0.3853 0.7048 0.277 Uiso 1 1 calc R
C48 C 0.7438(6) 0.4140(4) 0.7227(2) 0.223(5) Uani 1 1 d U
H48 H 0.7524 0.4056 0.7402 0.267 Uiso 1 1 calc R
C49 C 0.7074(5) 0.4377(3) 0.7194(3) 0.168(3) Uani 1 1 d U
C50 C 0.6889(5) 0.4445(3) 0.6923(3) 0.223(4) Uani 1 1 d U
H50 H 0.6591 0.4589 0.6887 0.267 Uiso 1 1 calc R
C51 C 0.7140(6) 0.4304(3) 0.6719(2) 0.200(4) Uani 1 1 d U
H51 H 0.7018 0.4364 0.6544 0.240 Uiso 1 1 calc R
C52 C 0.7139(4) 0.3387(3) 0.5747(2) 0.171(4) Uani 1 1 d U
C53 C 0.6993(5) 0.3243(3) 0.5965(3) 0.181(4) Uani 1 1 d U
H53 H 0.7159 0.3038 0.6030 0.217 Uiso 1 1 calc R
C54 C 0.6597(8) 0.3392(5) 0.6099(3) 0.237(5) Uani 1 1 d U
H54 H 0.6470 0.3284 0.6251 0.284 Uiso 1 1 calc R
C55 C 0.6385(5) 0.3698(5) 0.6012(3) 0.238(5) Uani 1 1 d U
H55 H 0.6094 0.3797 0.6096 0.286 Uiso 1 1 calc R
C56 C 0.6605(7) 0.3863(4) 0.5796(3) 0.243(5) Uani 1 1 d U
H56 H 0.6493 0.4089 0.5748 0.292 Uiso 1 1 calc R
C57 C 0.6969(5) 0.3707(4) 0.5658(2) 0.224(5) Uani 1 1 d U
H57 H 0.7106 0.3811 0.5506 0.269 Uiso 1 1 calc R
C58 C 0.7576(3) 0.3275(2) 0.52265(13) 0.149(3) Uani 1 1 d U
H58A H 0.7211 0.3205 0.5169 0.179 Uiso 1 1 calc R
H58B H 0.7607 0.3526 0.5200 0.179 Uiso 1 1 calc R
C59 C 0.7966(5) 0.3090(2) 0.50594(15) 0.164(3) Uani 1 1 d U
H59A H 0.7825 0.3083 0.4872 0.197 Uiso 1 1 calc R
H59B H 0.8013 0.2851 0.5123 0.197 Uiso 1 1 calc R
C61 C 0.6226(5) 0.4559(2) 0.7956(2) 0.137(3) Uani 1 1 d U
C62 C 0.6654(5) 0.4404(3) 0.7854(3) 0.147(3) Uani 1 1 d U
C63 C 0.7063(5) 0.4301(2) 0.8024(2) 0.160(3) Uani 1 1 d U
H63 H 0.7353 0.4177 0.7960 0.192 Uiso 1 1 calc R
C64 C 0.7049(5) 0.4381(2) 0.8294(3) 0.149(3) Uani 1 1 d U
C65 C 0.6637(5) 0.4549(2) 0.83935(18) 0.133(3) Uani 1 1 d U
C66 C 0.6226(4) 0.46386(19) 0.82208(18) 0.143(3) Uani 1 1 d U
H66 H 0.5932 0.4759 0.8285 0.171 Uiso 1 1 calc R
C74 C 0.7589(5) 0.2720(2) 0.5634(2) 0.152(3) Uani 1 1 d U
C75 C 0.7858(3) 0.2522(3) 0.58145(17) 0.131(2) Uani 1 1 d U
H75 H 0.8128 0.2632 0.5922 0.157 Uiso 1 1 calc R
C76 C 0.7784(5) 0.2195(3) 0.58561(18) 0.161(3) Uani 1 1 d U
H76 H 0.8008 0.2079 0.5985 0.194 Uiso 1 1 calc R
C77 C 0.7390(6) 0.2012(3) 0.5718(3) 0.209(4) Uani 1 1 d U
H77 H 0.7323 0.1774 0.5745 0.251 Uiso 1 1 calc R
C78 C 0.7097(4) 0.2221(4) 0.5533(2) 0.243(4) Uani 1 1 d U
H78 H 0.6821 0.2112 0.5429 0.292 Uiso 1 1 calc R
C79 C 0.7174(6) 0.2580(4) 0.5486(2) 0.213(4) Uani 1 1 d U
H79 H 0.6955 0.2709 0.5364 0.256 Uiso 1 1 calc R
C80 C 0.8503(4) 0.3275(2) 0.50752(13) 0.152(3) Uani 1 1 d U
H80A H 0.8442 0.3526 0.5058 0.182 Uiso 1 1 calc R
H80B H 0.8708 0.3201 0.4924 0.182 Uiso 1 1 calc R
C101 C 0.6924(6) 0.5013(3) 0.87199(13) 0.149(3) Uani 1 1 d U
C102 C 0.7471(7) 0.5029(5) 0.87582(15) 0.171(4) Uani 1 1 d U
C103 C 0.7765(6) 0.5330(4) 0.87592(19) 0.190(5) Uani 1 1 d U
H103 H 0.8141 0.5335 0.8772 0.228 Uiso 1 1 calc R
C104 C 0.7445(7) 0.5633(4) 0.87395(16) 0.167(4) Uani 1 1 d U
C105 C 0.6916(5) 0.5623(4) 0.87154(15) 0.146(3) Uani 1 1 d U
C106 C 0.6649(4) 0.5332(3) 0.86986(13) 0.141(3) Uani 1 1 d U
H106 H 0.6274 0.5335 0.8672 0.169 Uiso 1 1 calc R
C129 C 0.8365(6) 0.6318(4) 0.85644(19) 0.178(4) Uani 1 1 d U
C130 C 0.8748(6) 0.6134(4) 0.8661(3) 0.246(5) Uani 1 1 d U
H130 H 0.8687 0.5895 0.8685 0.295 Uiso 1 1 calc R
C131 C 0.9255(5) 0.6265(4) 0.8732(3) 0.249(5) Uani 1 1 d U
H131 H 0.9534 0.6120 0.8799 0.299 Uiso 1 1 calc R
C126 C 0.9329(6) 0.6634(4) 0.8699(2) 0.179(4) Uani 1 1 d U
C127 C 0.8923(6) 0.6817(3) 0.8614(2) 0.197(5) Uani 1 1 d U
H127 H 0.8962 0.7060 0.8604 0.236 Uiso 1 1 calc R
C128 C 0.8442(6) 0.6675(4) 0.8540(2) 0.199(4) Uani 1 1 d U
H128 H 0.8160 0.6817 0.8472 0.238 Uiso 1 1 calc R
C141 C 0.6632(5) 0.6093(2) 0.83959(19) 0.141(3) Uani 1 1 d U
C142 C 0.7041(5) 0.6263(3) 0.8294(3) 0.142(3) Uani 1 1 d U
C143 C 0.7044(4) 0.63535(19) 0.8035(2) 0.138(3) Uani 1 1 d U
H143 H 0.7324 0.6486 0.7970 0.166 Uiso 1 1 calc R
C144 C 0.6611(5) 0.6243(3) 0.7865(2) 0.147(3) Uani 1 1 d U
C145 C 0.6197(4) 0.6089(2) 0.79592(19) 0.123(2) Uani 1 1 d U
C146 C 0.6203(4) 0.60091(19) 0.82253(17) 0.133(2) Uani 1 1 d U
H146 H 0.5908 0.5894 0.8293 0.159 Uiso 1 1 calc R
N2 N 0.9202(3) 0.7090(2) 0.59567(14) 0.138(2) Uani 1 1 d U
C203 C 0.9551(5) 0.7256(2) 0.6120(2) 0.148(3) Uani 1 1 d U
H203 H 0.9473 0.7489 0.6158 0.177 Uiso 1 1 calc R
C204 C 1.0018(5) 0.7124(4) 0.62417(15) 0.154(3) Uani 1 1 d U
H204 H 1.0242 0.7264 0.6354 0.185 Uiso 1 1 calc R
C205 C 1.0144(6) 0.6786(4) 0.61937(19) 0.165(4) Uani 1 1 d U
C201 C 0.9784(5) 0.6607(3) 0.6024(2) 0.182(4) Uani 1 1 d U
H201 H 0.9862 0.6375 0.5983 0.218 Uiso 1 1 calc R
C202 C 0.9322(5) 0.6750(3) 0.59121(15) 0.171(3) Uani 1 1 d U
H202 H 0.9086 0.6613 0.5804 0.205 Uiso 1 1 calc R
C212 C 0.9569(5) 0.7218(3) 0.53921(18) 0.140(3) Uani 1 1 d U
C213 C 0.9562(4) 0.6916(4) 0.52929(17) 0.183(5) Uani 1 1 d U
H213 H 0.9253 0.6835 0.5197 0.220 Uiso 1 1 calc R
C214 C 0.9966(7) 0.6722(3) 0.53223(19) 0.193(4) Uani 1 1 d U
H214 H 0.9934 0.6496 0.5253 0.231 Uiso 1 1 calc R
C215 C 1.0489(5) 0.6820(4) 0.5457(2) 0.184(4) Uani 1 1 d U
H215 H 1.0789 0.6673 0.5472 0.221 Uiso 1 1 calc R
C216 C 1.0478(6) 0.7156(3) 0.55581(16) 0.176(4) Uani 1 1 d U
H216 H 1.0777 0.7256 0.5651 0.211 Uiso 1 1 calc R
C217 C 0.9998(6) 0.7334(3) 0.55145(19) 0.167(4) Uani 1 1 d U
H217 H 0.9987 0.7562 0.5581 0.200 Uiso 1 1 calc R
C234 C 0.9191(3) 0.7900(2) 0.5392(3) 0.149(3) Uani 1 1 d U
C235 C 0.9238(3) 0.8058(3) 0.51458(19) 0.159(3) Uani 1 1 d U
H235 H 0.9153 0.7934 0.4987 0.191 Uiso 1 1 calc R
C236 C 0.9414(4) 0.8403(3) 0.5135(2) 0.157(3) Uani 1 1 d U
H236 H 0.9484 0.8508 0.4971 0.189 Uiso 1 1 calc R
C237 C 0.9478(3) 0.8581(2) 0.5368(3) 0.146(3) Uani 1 1 d U
H237 H 0.9572 0.8818 0.5364 0.176 Uiso 1 1 calc R
C238 C 0.9411(3) 0.8429(3) 0.56049(19) 0.144(3) Uani 1 1 d U
H238 H 0.9463 0.8562 0.5762 0.173 Uiso 1 1 calc R
C239 C 0.9271(3) 0.8094(3) 0.56262(18) 0.153(3) Uani 1 1 d U
H239 H 0.9229 0.7993 0.5795 0.183 Uiso 1 1 calc R
N4 N 0.9192(3) 0.3537(3) 0.59190(15) 0.142(2) Uani 1 1 d U
C243 C 0.9554(5) 0.3364(3) 0.6068(2) 0.151(3) Uani 1 1 d U
H243 H 0.9492 0.3127 0.6102 0.182 Uiso 1 1 calc R
C244 C 1.0012(5) 0.3511(4) 0.61772(17) 0.158(3) Uani 1 1 d U
H244 H 1.0257 0.3376 0.6283 0.190 Uiso 1 1 calc R
C245 C 1.0111(5) 0.3845(4) 0.6134(2) 0.152(3) Uani 1 1 d U
C241 C 0.9752(5) 0.4036(3) 0.5982(2) 0.174(3) Uani 1 1 d U
H241 H 0.9802 0.4274 0.5949 0.209 Uiso 1 1 calc R
C242 C 0.9306(5) 0.3857(4) 0.58814(17) 0.174(4) Uani 1 1 d U
H242 H 0.9058 0.3985 0.5773 0.209 Uiso 1 1 calc R
C252 C 0.9110(4) 0.2739(2) 0.5382(2) 0.145(3) Uani 1 1 d U
C253 C 0.9126(4) 0.2541(3) 0.56087(19) 0.148(3) Uani 1 1 d U
H253 H 0.9015 0.2635 0.5770 0.177 Uiso 1 1 calc R
C254 C 0.9300(4) 0.2211(3) 0.56014(18) 0.153(3) Uani 1 1 d U
H254 H 0.9333 0.2083 0.5762 0.184 Uiso 1 1 calc R
C255 C 0.9424(4) 0.2063(2) 0.5377(3) 0.168(3) Uani 1 1 d U
H255 H 0.9515 0.1826 0.5375 0.202 Uiso 1 1 calc R
C256 C 0.9421(4) 0.2260(3) 0.5140(2) 0.175(3) Uani 1 1 d U
H256 H 0.9517 0.2157 0.4979 0.211 Uiso 1 1 calc R
C257 C 0.9281(4) 0.2592(3) 0.51470(18) 0.167(3) Uani 1 1 d U
H257 H 0.9298 0.2730 0.4992 0.201 Uiso 1 1 calc R
C274 C 0.9540(5) 0.3415(3) 0.53481(18) 0.160(3) Uani 1 1 d U
C275 C 1.0031(7) 0.3284(3) 0.54168(18) 0.194(4) Uani 1 1 d U
H275 H 1.0063 0.3058 0.5487 0.232 Uiso 1 1 calc R
C276 C 1.0491(7) 0.3483(5) 0.5384(2) 0.244(5) Uani 1 1 d U
H276 H 1.0834 0.3391 0.5425 0.293 Uiso 1 1 calc R
C277 C 1.0421(8) 0.3838(5) 0.5285(3) 0.249(6) Uani 1 1 d U
H277 H 1.0710 0.3990 0.5265 0.299 Uiso 1 1 calc R
C278 C 0.9937(7) 0.3925(4) 0.5226(3) 0.219(5) Uani 1 1 d U
H278 H 0.9896 0.4153 0.5160 0.263 Uiso 1 1 calc R
C279 C 0.9469(6) 0.3748(4) 0.5240(2) 0.202(4) Uani 1 1 d U
H279 H 0.9134 0.3840 0.5184 0.242 Uiso 1 1 calc R
N5 N 0.2573(3) -0.1343(3) 0.67531(12) 0.148(2) Uani 1 1 d U
C403 C 0.2134(7) -0.1550(2) 0.66888(19) 0.160(3) Uani 1 1 d U
H403 H 0.2140 -0.1785 0.6742 0.192 Uiso 1 1 calc R
C404 C 0.1687(4) -0.1420(3) 0.65479(19) 0.148(3) Uani 1 1 d U
H404 H 0.1389 -0.1562 0.6504 0.178 Uiso 1 1 calc R
C405 C 0.1690(5) -0.1088(4) 0.64770(19) 0.157(3) Uani 1 1 d U
C401 C 0.2150(7) -0.0887(3) 0.6527(2) 0.195(4) Uani 1 1 d U
H401 H 0.2167 -0.0660 0.6458 0.234 Uiso 1 1 calc R
C402 C 0.2549(6) -0.1014(3) 0.6666(2) 0.192(4) Uani 1 1 d U
H402 H 0.2842 -0.0868 0.6710 0.230 Uiso 1 1 calc R
C406 C 0.1239(6) -0.0944(3) 0.63155(19) 0.157(3) Uani 1 1 d U
C407 C 0.0730(7) -0.1042(3) 0.6323(2) 0.175(4) Uani 1 1 d U
H407 H 0.0640 -0.1225 0.6437 0.210 Uiso 1 1 calc R
C408 C 0.0320(4) -0.0874(3) 0.6160(2) 0.165(3) Uani 1 1 d U
H408 H -0.0037 -0.0937 0.6186 0.198 Uiso 1 1 calc R
C409 C 0.0399(6) -0.0649(3) 0.5986(2) 0.150(3) Uani 1 1 d U
C410 C 0.0894(7) -0.0550(3) 0.59655(19) 0.180(4) Uani 1 1 d U
H410 H 0.0954 -0.0375 0.5839 0.216 Uiso 1 1 calc R
C411 C 0.1332(5) -0.0676(3) 0.6110(3) 0.205(4) Uani 1 1 d U
H411 H 0.1679 -0.0596 0.6080 0.246 Uiso 1 1 calc R
C412 C 0.3261(5) -0.1558(4) 0.62766(17) 0.175(4) Uani 1 1 d U
C413 C 0.3361(5) -0.1238(4) 0.6208(2) 0.243(6) Uani 1 1 d U
H413 H 0.3642 -0.1109 0.6292 0.292 Uiso 1 1 calc R
C414 C 0.3034(9) -0.1101(4) 0.6006(4) 0.285(6) Uani 1 1 d U
H414 H 0.3065 -0.0863 0.5965 0.342 Uiso 1 1 calc R
C415 C 0.2672(7) -0.1293(6) 0.5863(3) 0.259(6) Uani 1 1 d U
H415 H 0.2487 -0.1200 0.5710 0.311 Uiso 1 1 calc R
C416 C 0.2575(7) -0.1628(5) 0.5945(3) 0.250(6) Uani 1 1 d U
H416 H 0.2290 -0.1752 0.5860 0.300 Uiso 1 1 calc R
C417 C 0.2868(7) -0.1778(4) 0.6139(3) 0.232(5) Uani 1 1 d U
H417 H 0.2826 -0.2013 0.6184 0.278 Uiso 1 1 calc R
C418 C 0.4265(4) -0.1658(2) 0.65303(17) 0.172(3) Uani 1 1 d U
H41A H 0.4369 -0.1746 0.6357 0.206 Uiso 1 1 calc R
H41B H 0.4302 -0.1404 0.6529 0.206 Uiso 1 1 calc R
C419 C 0.4642(3) -0.1810(2) 0.67555(19) 0.152(3) Uani 1 1 d U
H41C H 0.4572 -0.2060 0.6763 0.183 Uiso 1 1 calc R
H41D H 0.5009 -0.1782 0.6700 0.183 Uiso 1 1 calc R
C421 C -0.1092(5) -0.0445(2) 0.54552(18) 0.148(3) Uani 1 1 d U
C422 C -0.0922(6) -0.0620(2) 0.5688(2) 0.149(3) Uani 1 1 d U
C423 C -0.1293(5) -0.07000(19) 0.58781(15) 0.138(3) Uani 1 1 d U
H423 H -0.1184 -0.0819 0.6037 0.166 Uiso 1 1 calc R
C424 C -0.1808(5) -0.0604(2) 0.5831(2) 0.136(3) Uani 1 1 d U
C425 C -0.1945(5) -0.0448(2) 0.5608(2) 0.136(3) Uani 1 1 d U
C426 C -0.1610(5) -0.0363(2) 0.54211(17) 0.145(3) Uani 1 1 d U
H426 H -0.1737 -0.0245 0.5265 0.174 Uiso 1 1 calc R
C434 C 0.3555(6) -0.2221(3) 0.6532(2) 0.176(3) Uani 1 1 d U
C435 C 0.3120(5) -0.2409(3) 0.66361(14) 0.166(3) Uani 1 1 d U
H435 H 0.2859 -0.2285 0.6725 0.199 Uiso 1 1 calc R
C436 C 0.3063(5) -0.2762(4) 0.6614(2) 0.207(4) Uani 1 1 d U
H436 H 0.2789 -0.2875 0.6701 0.248 Uiso 1 1 calc R
C437 C 0.3401(8) -0.2951(4) 0.6466(2) 0.248(5) Uani 1 1 d U
H437 H 0.3343 -0.3189 0.6432 0.298 Uiso 1 1 calc R
C438 C 0.3860(6) -0.2766(4) 0.6361(3) 0.246(5) Uani 1 1 d U
H438 H 0.4134 -0.2891 0.6282 0.295 Uiso 1 1 calc R
C439 C 0.3888(5) -0.2403(4) 0.6380(2) 0.229(5) Uani 1 1 d U
H439 H 0.4145 -0.2284 0.6285 0.275 Uiso 1 1 calc R
C440 C 0.4627(3) -0.1676(2) 0.70308(17) 0.158(3) Uani 1 1 d U
H44A H 0.4696 -0.1425 0.7030 0.190 Uiso 1 1 calc R
H44B H 0.4913 -0.1786 0.7143 0.190 Uiso 1 1 calc R
N6 N 0.2907(3) -0.1377(3) 0.72966(15) 0.147(2) Uani 1 1 d U
C443 C 0.3066(3) -0.1049(3) 0.7357(2) 0.171(3) Uani 1 1 d U
H443 H 0.3267 -0.0926 0.7234 0.206 Uiso 1 1 calc R
C444 C 0.2938(4) -0.0887(3) 0.7597(2) 0.182(4) Uani 1 1 d U
H444 H 0.3058 -0.0661 0.7640 0.218 Uiso 1 1 calc R
C445 C 0.2645(4) -0.1063(3) 0.7761(2) 0.152(3) Uani 1 1 d U
C441 C 0.2479(4) -0.1390(3) 0.76939(19) 0.163(3) Uani 1 1 d U
H441 H 0.2255 -0.1513 0.7805 0.196 Uiso 1 1 calc R
C442 C 0.2640(4) -0.1536(2) 0.7465(2) 0.158(3) Uani 1 1 d U
H442 H 0.2547 -0.1769 0.7430 0.189 Uiso 1 1 calc R
C449 C -0.2350(5) -0.0625(3) 0.6479(2) 0.176(4) Uani 1 1 d U
C450 C -0.2052(5) -0.0892(3) 0.6597(3) 0.194(4) Uani 1 1 d U
H450 H -0.1767 -0.0983 0.6504 0.233 Uiso 1 1 calc R
C451 C -0.2146(5) -0.1027(2) 0.6831(2) 0.171(3) Uani 1 1 d U
H451 H -0.1931 -0.1211 0.6900 0.206 Uiso 1 1 calc R
C446 C -0.2544(5) -0.0906(3) 0.6976(2) 0.154(3) Uani 1 1 d U
C447 C -0.2874(4) -0.0644(3) 0.68623(19) 0.189(4) Uani 1 1 d U
H447 H -0.3174 -0.0568 0.6951 0.226 Uiso 1 1 calc R
C448 C -0.2761(5) -0.0498(3) 0.6624(2) 0.186(3) Uani 1 1 d U
H448 H -0.2965 -0.0309 0.6557 0.224 Uiso 1 1 calc R
C461 C -0.2615(3) -0.0005(3) 0.5719(3) 0.141(3) Uani 1 1 d U
C462 C -0.2705(4) -0.0026(4) 0.5984(3) 0.162(4) Uani 1 1 d U
C463 C -0.2742(4) 0.0305(4) 0.6093(2) 0.181(4) Uani 1 1 d U
H463 H -0.2802 0.0318 0.6277 0.217 Uiso 1 1 calc R
C464 C -0.2697(4) 0.0632(3) 0.5951(3) 0.164(3) Uani 1 1 d U
C465 C -0.2598(3) 0.0633(3) 0.5681(2) 0.145(3) Uani 1 1 d U
C466 C -0.2569(3) 0.0301(4) 0.55730(17) 0.151(3) Uani 1 1 d U
H466 H -0.2516 0.0281 0.5389 0.181 Uiso 1 1 calc R
C501 C -0.1919(5) 0.1095(3) 0.5571(3) 0.144(3) Uani 1 1 d U
C502 C -0.1783(5) 0.1260(3) 0.5796(2) 0.136(3) Uani 1 1 d U
C503 C -0.1261(6) 0.13539(19) 0.58359(16) 0.138(3) Uani 1 1 d U
H503 H -0.1148 0.1484 0.5988 0.165 Uiso 1 1 calc R
C504 C -0.0920(5) 0.1262(2) 0.5661(2) 0.128(2) Uani 1 1 d U
C505 C -0.1059(5) 0.1093(2) 0.54341(18) 0.124(2) Uani 1 1 d U
C506 C -0.1587(6) 0.1001(2) 0.5392(2) 0.149(3) Uani 1 1 d U
H506 H -0.1706 0.0874 0.5239 0.178 Uiso 1 1 calc R
N7 N 0.2516(3) 0.2001(3) 0.67837(11) 0.145(2) Uani 1 1 d U
C523 C 0.2504(5) 0.1685(3) 0.6724(2) 0.196(4) Uani 1 1 d U
H523 H 0.2801 0.1546 0.6775 0.235 Uiso 1 1 calc R
C524 C 0.2049(6) 0.1526(3) 0.65790(18) 0.185(4) Uani 1 1 d U
H524 H 0.2046 0.1287 0.6538 0.222 Uiso 1 1 calc R
C525 C 0.1652(5) 0.1721(3) 0.65096(18) 0.136(3) Uani 1 1 d U
C521 C 0.1635(4) 0.2045(4) 0.65711(19) 0.163(3) Uani 1 1 d U
H521 H 0.1335 0.2183 0.6521 0.196 Uiso 1 1 calc R
C522 C 0.2096(6) 0.2189(3) 0.67209(19) 0.165(3) Uani 1 1 d U
H522 H 0.2092 0.2424 0.6774 0.198 Uiso 1 1 calc R
C526 C 0.1190(6) 0.1579(3) 0.6338(2) 0.169(3) Uani 1 1 d U
C527 C 0.1300(4) 0.1285(3) 0.61723(19) 0.184(3) Uani 1 1 d U
H527 H 0.1643 0.1185 0.6172 0.221 Uiso 1 1 calc R
C528 C 0.0861(6) 0.1153(3) 0.60075(16) 0.177(4) Uani 1 1 d U
H528 H 0.0926 0.0958 0.5901 0.212 Uiso 1 1 calc R
C529 C 0.0380(5) 0.1281(3) 0.59930(18) 0.142(3) Uani 1 1 d U
C530 C 0.0313(4) 0.1563(3) 0.6160(2) 0.167(3) Uani 1 1 d U
H530 H -0.0029 0.1663 0.6163 0.200 Uiso 1 1 calc R
C531 C 0.0717(5) 0.1706(3) 0.63211(19) 0.176(4) Uani 1 1 d U
H531 H 0.0644 0.1904 0.6423 0.212 Uiso 1 1 calc R
C532 C 0.3126(7) 0.2166(5) 0.6289(3) 0.204(5) Uani 1 1 d U
C533 C 0.2704(6) 0.2339(4) 0.6159(3) 0.290(6) Uani 1 1 d U
H533 H 0.2606 0.2562 0.6216 0.348 Uiso 1 1 calc R
C534 C 0.2411(7) 0.2172(5) 0.5932(3) 0.328(7) Uani 1 1 d U
H534 H 0.2156 0.2265 0.5805 0.393 Uiso 1 1 calc R
C535 C 0.2613(9) 0.1846(7) 0.5956(4) 0.313(9) Uani 1 1 d U
H535 H 0.2346 0.1708 0.5869 0.376 Uiso 1 1 calc R
C536 C 0.2984(10) 0.1614(6) 0.6037(4) 0.347(9) Uani 1 1 d U
H536 H 0.3045 0.1383 0.5986 0.416 Uiso 1 1 calc R
C537 C 0.3281(7) 0.1857(6) 0.6244(3) 0.285(7) Uani 1 1 d U
H537 H 0.3588 0.1773 0.6340 0.342 Uiso 1 1 calc R
C538 C 0.4215(3) 0.2295(3) 0.65388(15) 0.167(3) Uani 1 1 d U
H53A H 0.4271 0.2043 0.6548 0.200 Uiso 1 1 calc R
H53B H 0.4309 0.2374 0.6361 0.200 Uiso 1 1 calc R
C539 C 0.4578(4) 0.2468(2) 0.67489(18) 0.167(3) Uani 1 1 d U
H53C H 0.4945 0.2459 0.6691 0.200 Uiso 1 1 calc R
H53D H 0.4477 0.2714 0.6760 0.200 Uiso 1 1 calc R
C541 C -0.0417(4) 0.0638(3) 0.53391(19) 0.130(3) Uani 1 1 d U
C542 C -0.0006(5) 0.0624(3) 0.5530(2) 0.135(3) Uani 1 1 d U
C543 C 0.0191(4) 0.0328(4) 0.56281(16) 0.148(3) Uani 1 1 d U
H543 H 0.0475 0.0329 0.5760 0.177 Uiso 1 1 calc R
C544 C -0.0028(5) 0.0015(3) 0.5532(2) 0.136(3) Uani 1 1 d U
C545 C -0.0419(5) 0.0006(3) 0.53396(19) 0.132(3) Uani 1 1 d U
C546 C -0.0624(4) 0.0317(4) 0.52482(14) 0.138(3) Uani 1 1 d U
H546 H -0.0914 0.0315 0.5120 0.166 Uiso 1 1 calc R
C554 C 0.3419(5) 0.2844(3) 0.6524(2) 0.190(4) Uani 1 1 d U
C555 C 0.3049(5) 0.3020(3) 0.66388(17) 0.194(4) Uani 1 1 d U
H555 H 0.2803 0.2902 0.6741 0.233 Uiso 1 1 calc R
C556 C 0.3008(5) 0.3395(4) 0.6612(3) 0.259(6) Uani 1 1 d U
H556 H 0.2772 0.3515 0.6719 0.310 Uiso 1 1 calc R
C557 C 0.3287(5) 0.3572(4) 0.6443(3) 0.318(6) Uani 1 1 d U
H557 H 0.3225 0.3809 0.6407 0.381 Uiso 1 1 calc R
C558 C 0.3682(5) 0.3382(3) 0.6322(2) 0.309(6) Uani 1 1 d U
H558 H 0.3911 0.3501 0.6210 0.371 Uiso 1 1 calc R
C559 C 0.3757(4) 0.3020(2) 0.63577(18) 0.231(4) Uani 1 1 d U
H559 H 0.4027 0.2901 0.6272 0.277 Uiso 1 1 calc R
C560 C 0.4569(3) 0.2314(2) 0.70218(16) 0.164(3) Uani 1 1 d U
H56A H 0.4873 0.2405 0.7133 0.197 Uiso 1 1 calc R
H56B H 0.4612 0.2062 0.7009 0.197 Uiso 1 1 calc R
C612 C 0.4087(4) -0.1544(3) 0.75255(18) 0.158(3) Uani 1 1 d U
C613 C 0.3924(4) -0.1716(3) 0.7752(3) 0.190(4) Uani 1 1 d U
H613 H 0.3801 -0.1947 0.7733 0.228 Uiso 1 1 calc R
C614 C 0.3933(5) -0.1567(4) 0.7998(3) 0.212(5) Uani 1 1 d U
H614 H 0.3791 -0.1673 0.8148 0.255 Uiso 1 1 calc R
C615 C 0.4161(5) -0.1262(4) 0.8005(2) 0.185(4) Uani 1 1 d U
H615 H 0.4213 -0.1157 0.8175 0.222 Uiso 1 1 calc R
C616 C 0.4348(5) -0.1061(3) 0.7772(3) 0.211(4) Uani 1 1 d U
H616 H 0.4485 -0.0834 0.7787 0.253 Uiso 1 1 calc R
C617 C 0.4301(4) -0.1240(4) 0.7534(2) 0.208(5) Uani 1 1 d U
H617 H 0.4425 -0.1140 0.7377 0.249 Uiso 1 1 calc R
C634 C 0.3956(6) -0.2223(2) 0.72340(14) 0.145(3) Uani 1 1 d U
C635 C 0.3492(5) -0.2395(3) 0.72666(14) 0.176(3) Uani 1 1 d U
H635 H 0.3168 -0.2271 0.7257 0.211 Uiso 1 1 calc R
C636 C 0.3481(6) -0.2759(3) 0.7316(2) 0.200(4) Uani 1 1 d U
H636 H 0.3161 -0.2880 0.7338 0.240 Uiso 1 1 calc R
C637 C 0.3961(8) -0.2920(4) 0.7328(2) 0.229(5) Uani 1 1 d U
H637 H 0.3959 -0.3161 0.7360 0.275 Uiso 1 1 calc R
C638 C 0.4435(6) -0.2772(4) 0.7301(2) 0.203(5) Uani 1 1 d U
H638 H 0.4758 -0.2898 0.7313 0.244 Uiso 1 1 calc R
C639 C 0.4415(4) -0.2428(4) 0.72548(15) 0.169(3) Uani 1 1 d U
H639 H 0.4743 -0.2314 0.7235 0.202 Uiso 1 1 calc R
N8 N 0.2907(3) 0.2035(3) 0.73115(13) 0.138(2) Uani 1 1 d U
C723 C 0.2621(4) 0.2209(2) 0.7486(2) 0.148(3) Uani 1 1 d U
H723 H 0.2510 0.2436 0.7440 0.178 Uiso 1 1 calc R
C724 C 0.2474(4) 0.2073(3) 0.77343(19) 0.170(3) Uani 1 1 d U
H724 H 0.2266 0.2204 0.7849 0.204 Uiso 1 1 calc R
C725 C 0.2645(4) 0.1744(3) 0.7804(2) 0.162(3) Uani 1 1 d U
C721 C 0.2941(4) 0.1548(2) 0.7624(2) 0.154(3) Uani 1 1 d U
H721 H 0.3059 0.1321 0.7665 0.184 Uiso 1 1 calc R
C722 C 0.3050(3) 0.1709(3) 0.73822(18) 0.163(3) Uani 1 1 d U
H722 H 0.3239 0.1580 0.7259 0.196 Uiso 1 1 calc R
C732 C 0.4083(4) 0.2218(4) 0.7521(2) 0.157(3) Uani 1 1 d U
C733 C 0.3932(4) 0.2391(3) 0.7742(3) 0.172(3) Uani 1 1 d U
H733 H 0.3789 0.2617 0.7727 0.207 Uiso 1 1 calc R
C734 C 0.3990(4) 0.2235(4) 0.7978(2) 0.190(4) Uani 1 1 d U
H734 H 0.3860 0.2350 0.8127 0.228 Uiso 1 1 calc R
C735 C 0.4221(5) 0.1925(4) 0.8019(2) 0.192(4) Uani 1 1 d U
H735 H 0.4296 0.1835 0.8193 0.230 Uiso 1 1 calc R
C736 C 0.4339(5) 0.1747(3) 0.7796(3) 0.204(4) Uani 1 1 d U
H736 H 0.4454 0.1515 0.7814 0.244 Uiso 1 1 calc R
C737 C 0.4297(4) 0.1895(4) 0.7537(2) 0.191(4) Uani 1 1 d U
H737 H 0.4411 0.1777 0.7385 0.229 Uiso 1 1 calc R
C754 C 0.3971(6) 0.2868(3) 0.72434(14) 0.150(3) Uani 1 1 d U
C755 C 0.3469(5) 0.3050(4) 0.72641(13) 0.157(3) Uani 1 1 d U
H755 H 0.3140 0.2933 0.7248 0.188 Uiso 1 1 calc R
C756 C 0.3495(6) 0.3399(3) 0.73074(17) 0.173(3) Uani 1 1 d U
H756 H 0.3175 0.3522 0.7324 0.207 Uiso 1 1 calc R
C757 C 0.3974(8) 0.3581(3) 0.73277(18) 0.191(4) Uani 1 1 d U
H757 H 0.3976 0.3822 0.7361 0.229 Uiso 1 1 calc R
C758 C 0.4438(6) 0.3409(4) 0.7299(2) 0.204(5) Uani 1 1 d U
H758 H 0.4764 0.3532 0.7312 0.244 Uiso 1 1 calc R
C759 C 0.4439(5) 0.3060(4) 0.72517(16) 0.164(3) Uani 1 1 d U
H759 H 0.4765 0.2948 0.7224 0.197 Uiso 1 1 calc R
C826 C -0.2387(5) 0.1305(3) 0.6424(2) 0.153(3) Uani 1 1 d U
C821 C -0.2050(5) 0.1560(3) 0.6529(2) 0.183(3) Uani 1 1 d U
H821 H -0.1751 0.1640 0.6440 0.220 Uiso 1 1 calc R
C822 C -0.2189(5) 0.1696(2) 0.6786(2) 0.167(3) Uani 1 1 d U
H822 H -0.1978 0.1878 0.6861 0.200 Uiso 1 1 calc R
C823 C -0.2582(5) 0.1587(3) 0.6920(2) 0.188(4) Uani 1 1 d U
C824 C -0.2900(6) 0.1323(3) 0.6815(3) 0.227(5) Uani 1 1 d U
H824 H -0.3186 0.1232 0.6907 0.272 Uiso 1 1 calc R
C825 C -0.2784(5) 0.1203(3) 0.6576(3) 0.196(4) Uani 1 1 d U
H825 H -0.3005 0.1024 0.6505 0.235 Uiso 1 1 calc R
C921 C 0.8431(6) 0.4346(4) 0.8610(3) 0.209(4) Uani 1 1 d U
C922 C 0.8550(7) 0.4047(5) 0.8502(3) 0.261(6) Uani 1 1 d U
H922 H 0.8314 0.3946 0.8371 0.313 Uiso 1 1 calc R
C923 C 0.9050(6) 0.3868(4) 0.8585(3) 0.233(5) Uani 1 1 d U
H923 H 0.9145 0.3661 0.8500 0.280 Uiso 1 1 calc R
C924 C 0.9374(7) 0.4004(4) 0.8785(3) 0.224(5) Uani 1 1 d U
C925 C 0.9175(4) 0.4281(4) 0.8908(2) 0.282(6) Uani 1 1 d U
H925 H 0.9385 0.4376 0.9052 0.339 Uiso 1 1 calc R
C926 C 0.8700(7) 0.4437(4) 0.8844(3) 0.280(6) Uani 1 1 d U
H926 H 0.8559 0.4604 0.8958 0.336 Uiso 1 1 calc R
P1 P 0.77642(11) 0.74869(7) 0.55783(4) 0.1608(9) Uani 1 1 d U
P2 P 0.89760(10) 0.74425(6) 0.54107(4) 0.1487(8) Uani 1 1 d U
P3 P 0.88993(10) 0.31912(6) 0.53883(4) 0.1485(8) Uani 1 1 d U
P4 P 0.77034(10) 0.31723(6) 0.55863(4) 0.1458(8) Uani 1 1 d U
P5 P 0.34920(11) 0.23902(8) 0.65808(4) 0.1723(9) Uani 1 1 d U
P6 P 0.39488(10) 0.24098(6) 0.71852(4) 0.1502(8) Uani 1 1 d U
P7 P 0.35749(11) -0.17702(7) 0.65762(4) 0.1626(9) Uani 1 1 d U
P8 P 0.39804(10) -0.17555(6) 0.71819(4) 0.1506(8) Uani 1 1 d U
Pt1 Pt 0.854011(16) 0.729698(10) 0.576877(6) 0.1590(2) Uani 1 1 d U
Pt2 Pt 0.849874(16) 0.335425(9) 0.575177(6) 0.1554(2) Uani 1 1 d U
Pt3 Pt 0.320177(16) 0.222176(10) 0.697141(6) 0.1637(2) Uani 1 1 d U
Pt4 Pt 0.325388(16) -0.157268(10) 0.695398(6) 0.1623(2) Uani 1 1 d U
O1_20 O 0.6647(2) 0.63661(14) 0.75979(13) 0.1527(18) Uani 1 1 d DU
CA_20 C 0.6786(3) 0.6100(2) 0.74254(18) 0.161(3) Uani 1 1 d DU
HA_20 H 0.7031 0.5932 0.7518 0.193 Uiso 1 1 calc R
O2_20 O 0.6330(3) 0.59341(19) 0.73079(10) 0.1492(17) Uani 1 1 d DU
O1_60 O 0.6364(3) 0.4712(2) 0.73123(10) 0.1518(18) Uani 1 1 d DU
CA_60 C 0.6831(4) 0.4540(2) 0.7414(2) 0.159(3) Uani 1 1 d DU
HA_60 H 0.7081 0.4709 0.7502 0.190 Uiso 1 1 calc R
O2_60 O 0.6696(2) 0.42820(15) 0.75952(14) 0.1564(19) Uani 1 1 d DU
O1_100 O 0.7486(3) 0.42838(15) 0.84799(12) 0.1627(19) Uani 1 1 d DU
CA_100 C 0.7896(4) 0.4516(3) 0.8560(2) 0.164(3) Uani 1 1 d DU
HA_100 H 0.7932 0.4680 0.8410 0.196 Uiso 1 1 calc R
O2_100 O 0.7756(3) 0.4718(2) 0.87840(11) 0.177(2) Uani 1 1 d DU
O1_140 O 0.7763(3) 0.5930(2) 0.87622(12) 0.172(2) Uani 1 1 d DU
CA_140 C 0.7869(4) 0.6113(3) 0.8528(2) 0.181(4) Uani 1 1 d DU
HA_140 H 0.7893 0.5951 0.8375 0.217 Uiso 1 1 calc R
O2_140 O 0.7474(4) 0.63712(17) 0.84670(12) 0.176(2) Uani 1 1 d DU
O1_420 O 0.0210(2) -0.02934(18) 0.56195(12) 0.1448(17) Uani 1 1 d DU
CA_420 C -0.0016(4) -0.0472(2) 0.58288(14) 0.133(3) Uani 1 1 d DU
HA_420 H -0.0199 -0.0305 0.5944 0.160 Uiso 1 1 calc R
O2_420 O -0.0381(4) -0.07317(14) 0.57376(10) 0.1473(18) Uani 1 1 d DU
O1_460 O -0.2136(2) -0.07163(14) 0.60397(12) 0.1443(17) Uani 1 1 d DU
CA_460 C -0.2269(4) -0.0447(2) 0.62121(14) 0.159(3) Uani 1 1 d DU
HA_460 H -0.1976 -0.0275 0.6231 0.191 Uiso 1 1 calc R
O2_460 O -0.2752(3) -0.02852(17) 0.61283(12) 0.155(2) Uani 1 1 d DU
O1_500 O -0.2143(2) 0.13839(15) 0.59889(14) 0.1641(19) Uani 1 1 d DU
CA_500 C -0.2274(4) 0.1127(2) 0.61734(15) 0.152(3) Uani 1 1 d DU
HA_500 H -0.1978 0.0959 0.6203 0.183 Uiso 1 1 calc R
O2_500 O -0.2753(3) 0.09565(19) 0.60856(11) 0.1661(19) Uani 1 1 d DU
O1_540 O 0.0235(2) 0.09165(18) 0.56222(11) 0.1387(17) Uani 1 1 d DU
CA_540 C -0.0022(3) 0.1102(2) 0.58210(14) 0.147(3) Uani 1 1 d DU
HA_540 H -0.0228 0.0940 0.5929 0.177 Uiso 1 1 calc R
O2_540 O -0.0361(3) 0.13692(13) 0.57161(9) 0.1396(16) Uani 1 1 d DU
C1_427 C -0.0686(3) -0.0338(2) 0.52582(13) 0.133(2) Uani 1 1 d DU
H1_427 H -0.0400 -0.0516 0.5273 0.160 Uiso 1 1 calc R
C2_427 C -0.0912(3) -0.03524(17) 0.49698(13) 0.129(2) Uani 1 1 d DU
H2A_427 H -0.1234 -0.0208 0.4951 0.154 Uiso 1 1 calc R
H2B_427 H -0.0649 -0.0257 0.4852 0.154 Uiso 1 1 calc R
C3_427 C -0.1047(3) -0.0719(2) 0.48853(14) 0.155(3) Uani 1 1 d DU
H3A_427 H -0.1181 -0.0846 0.5038 0.186 Uiso 1 1 calc R
H3B_427 H -0.0722 -0.0836 0.4832 0.186 Uiso 1 1 calc R
C4_427 C -0.1471(3) -0.0730(2) 0.46507(15) 0.176(3) Uani 1 1 d DU
H4A_427 H -0.1327 -0.0626 0.4490 0.212 Uiso 1 1 calc R
H4B_427 H -0.1787 -0.0597 0.4696 0.212 Uiso 1 1 calc R
C5_427 C -0.1626(4) -0.1114(3) 0.45953(18) 0.230(4) Uani 1 1 d DU
H5A_427 H -0.1814 -0.1131 0.4418 0.276 Uiso 1 1 calc R
H5B_427 H -0.1300 -0.1254 0.4592 0.276 Uiso 1 1 calc R
C6_427 C -0.1984(6) -0.1264(3) 0.48067(19) 0.287(6) Uani 1 1 d DU
H6A_427 H -0.1760 -0.1308 0.4971 0.344 Uiso 1 1 calc R
H6B_427 H -0.2245 -0.1086 0.4849 0.344 Uiso 1 1 calc R
C7_427 C -0.2287(6) -0.1597(3) 0.4734(3) 0.293(7) Uani 1 1 d DU
H7A_427 H -0.2050 -0.1755 0.4649 0.440 Uiso 1 1 d R
H7B_427 H -0.2587 -0.1540 0.4610 0.440 Uiso 1 1 d R
H7C_427 H -0.2419 -0.1705 0.4893 0.440 Uiso 1 1 d R
C1_467 C -0.2548(4) -0.0351(2) 0.55719(13) 0.141(3) Uani 1 1 d DU
H1_467 H -0.2751 -0.0530 0.5666 0.169 Uiso 1 1 calc R
C2_467 C -0.2728(4) -0.0367(2) 0.52774(15) 0.175(3) Uani 1 1 d DU
H2A_467 H -0.2551 -0.0184 0.5179 0.211 Uiso 1 1 calc R
H2B_467 H -0.2628 -0.0592 0.5202 0.211 Uiso 1 1 calc R
C3_467 C -0.3321(5) -0.0321(3) 0.5247(2) 0.272(6) Uani 1 1 d DU
H3A_467 H -0.3442 -0.0321 0.5057 0.326 Uiso 1 1 calc R
H3B_467 H -0.3425 -0.0100 0.5327 0.326 Uiso 1 1 calc R
C4_467 C -0.3570(6) -0.0623(4) 0.5391(3) 0.421(9) Uani 1 1 d DU
H4A_467 H -0.3698 -0.0544 0.5563 0.505 Uiso 1 1 calc R
H4B_467 H -0.3301 -0.0805 0.5428 0.505 Uiso 1 1 calc R
C5_467 C -0.4037(5) -0.0768(4) 0.5215(4) 0.614(11) Uani 1 1 d DU
H5A_467 H -0.4155 -0.0590 0.5085 0.737 Uiso 1 1 calc R
H5B_467 H -0.4335 -0.0816 0.5329 0.737 Uiso 1 1 calc R
C6_467 C -0.3909(9) -0.1101(8) 0.5063(7) 0.834(19) Uani 1 1 d DU
H6A_467 H -0.3793 -0.1282 0.5192 1.000 Uiso 1 1 calc R
H6B_467 H -0.3613 -0.1056 0.4948 1.000 Uiso 1 1 calc R
C7_467 C -0.4391(11) -0.1236(9) 0.4890(8) 1.04(3) Uani 1 1 d DU
H7A_467 H -0.4697 -0.1234 0.5000 1.554 Uiso 1 1 d R
H7B_467 H -0.4347 -0.1466 0.4815 1.554 Uiso 1 1 d R
H7C_467 H -0.4447 -0.1069 0.4745 1.554 Uiso 1 1 d R
C1_547 C -0.0651(4) 0.0969(2) 0.52444(13) 0.139(3) Uani 1 1 d DU
H1_547 H -0.0354 0.1139 0.5266 0.166 Uiso 1 1 calc R
C2_547 C -0.0821(3) 0.09817(18) 0.49514(13) 0.144(2) Uani 1 1 d DU
H2A_547 H -0.1159 0.0855 0.4922 0.172 Uiso 1 1 calc R
H2B_547 H -0.0551 0.0863 0.4849 0.172 Uiso 1 1 calc R
C3_547 C -0.0893(3) 0.13531(19) 0.48457(13) 0.159(3) Uani 1 1 d DU
H3A_547 H -0.1191 0.1463 0.4933 0.191 Uiso 1 1 calc R
H3B_547 H -0.0569 0.1487 0.4894 0.191 Uiso 1 1 calc R
C4_547 C -0.1003(4) 0.1366(2) 0.45427(15) 0.190(3) Uani 1 1 d DU
H4A_547 H -0.0733 0.1226 0.4458 0.228 Uiso 1 1 calc R
H4B_547 H -0.1353 0.1260 0.4498 0.228 Uiso 1 1 calc R
C5_547 C -0.1001(4) 0.1728(2) 0.44247(15) 0.177(3) Uani 1 1 d DU
H5A_547 H -0.0670 0.1846 0.4486 0.213 Uiso 1 1 calc R
H5B_547 H -0.1302 0.1860 0.4490 0.213 Uiso 1 1 calc R
C6_547 C -0.1042(4) 0.1721(2) 0.41216(15) 0.187(3) Uani 1 1 d DU
H6A_547 H -0.1369 0.1598 0.4058 0.224 Uiso 1 1 calc R
H6B_547 H -0.0734 0.1598 0.4054 0.224 Uiso 1 1 calc R
C7_547 C -0.1055(5) 0.2096(2) 0.40184(16) 0.226(4) Uani 1 1 d DU
H7A_547 H -0.1286 0.2235 0.4126 0.339 Uiso 1 1 d R
H7B_547 H -0.1191 0.2099 0.3833 0.339 Uiso 1 1 d R
H7C_547 H -0.0696 0.2191 0.4032 0.339 Uiso 1 1 d R
C1_507 C -0.2515(5) 0.0975(2) 0.55354(15) 0.164(3) Uani 1 1 d DU
H1_507 H -0.2725 0.1151 0.5629 0.197 Uiso 1 1 calc R
C2_507 C -0.2769(4) 0.0954(2) 0.52486(16) 0.183(3) Uani 1 1 d DU
H2A_507 H -0.3136 0.0864 0.5249 0.219 Uiso 1 1 calc R
H2B_507 H -0.2559 0.0804 0.5136 0.219 Uiso 1 1 calc R
C3_507 C -0.2765(5) 0.1336(3) 0.51488(19) 0.286(5) Uani 1 1 d DU
H3A_507 H -0.3012 0.1468 0.5256 0.343 Uiso 1 1 calc R
H3B_507 H -0.2406 0.1429 0.5192 0.343 Uiso 1 1 calc R
C4_507 C -0.2900(5) 0.1413(3) 0.48680(19) 0.334(6) Uani 1 1 d DU
H4A_507 H -0.3267 0.1337 0.4821 0.401 Uiso 1 1 calc R
H4B_507 H -0.2659 0.1286 0.4755 0.401 Uiso 1 1 calc R
C5_507 C -0.2852(5) 0.1806(3) 0.4815(2) 0.303(7) Uani 1 1 d DU
H5A_507 H -0.2988 0.1855 0.4631 0.364 Uiso 1 1 calc R
H5B_507 H -0.3079 0.1931 0.4936 0.364 Uiso 1 1 calc R
C6_507 C -0.2280(6) 0.1944(4) 0.4853(3) 0.308(7) Uani 1 1 d DU
H6A_507 H -0.2029 0.1779 0.4780 0.370 Uiso 1 1 calc R
H6B_507 H -0.2183 0.1977 0.5044 0.370 Uiso 1 1 calc R
C7_507 C -0.2258(7) 0.2293(3) 0.4703(3) 0.369(9) Uani 1 1 d DU
H7A_507 H -0.2040 0.2456 0.4810 0.553 Uiso 1 1 d R
H7B_507 H -0.2616 0.2388 0.4672 0.553 Uiso 1 1 d R
H7C_507 H -0.2100 0.2255 0.4533 0.553 Uiso 1 1 d R
C1_27 C 0.5724(3) 0.5989(2) 0.77649(16) 0.145(3) Uani 1 1 d DU
H1_27 H 0.5711 0.6161 0.7617 0.174 Uiso 1 1 calc R
C2_27 C 0.5186(3) 0.5993(2) 0.78832(14) 0.146(3) Uani 1 1 d DU
H2A_27 H 0.5199 0.5858 0.8050 0.175 Uiso 1 1 calc R
H2B_27 H 0.4918 0.5887 0.7758 0.175 Uiso 1 1 calc R
C3_27 C 0.5028(4) 0.6370(2) 0.79405(16) 0.178(3) Uani 1 1 d DU
H3A_27 H 0.5327 0.6482 0.8043 0.214 Uiso 1 1 calc R
H3B_27 H 0.4978 0.6493 0.7769 0.214 Uiso 1 1 calc R
C4_27 C 0.4533(4) 0.6414(3) 0.8092(2) 0.213(4) Uani 1 1 d DU
H4A_27 H 0.4600 0.6330 0.8276 0.255 Uiso 1 1 calc R
H4B_27 H 0.4243 0.6275 0.8006 0.255 Uiso 1 1 calc R
C5_27 C 0.4364(5) 0.6795(3) 0.8097(3) 0.306(6) Uani 1 1 d DU
H5A_27 H 0.4371 0.6888 0.7914 0.368 Uiso 1 1 calc R
H5B_27 H 0.3992 0.6805 0.8148 0.368 Uiso 1 1 calc R
C6_27 C 0.4688(6) 0.7030(3) 0.8279(3) 0.325(7) Uani 1 1 d DU
H6A_27 H 0.5045 0.7059 0.8212 0.390 Uiso 1 1 calc R
H6B_27 H 0.4728 0.6927 0.8459 0.390 Uiso 1 1 calc R
C7_27 C 0.4416(6) 0.7384(3) 0.8296(3) 0.349(8) Uani 1 1 d DU
H7A_27 H 0.4030 0.7373 0.8266 0.523 Uiso 1 1 d R
H7B_27 H 0.4560 0.7544 0.8167 0.523 Uiso 1 1 d R
H7C_27 H 0.4507 0.7466 0.8476 0.523 Uiso 1 1 d R
C1_107 C 0.6658(3) 0.4670(3) 0.86933(18) 0.155(3) Uani 1 1 d DU
H1_107 H 0.6882 0.4500 0.8799 0.186 Uiso 1 1 calc R
C2_107 C 0.6107(4) 0.4672(2) 0.88075(14) 0.172(3) Uani 1 1 d DU
H2A_107 H 0.6136 0.4774 0.8988 0.206 Uiso 1 1 calc R
H2B_107 H 0.5868 0.4820 0.8695 0.206 Uiso 1 1 calc R
C3_107 C 0.5866(4) 0.4315(3) 0.88230(19) 0.215(4) Uani 1 1 d DU
H3A_107 H 0.6103 0.4165 0.8935 0.259 Uiso 1 1 calc R
H3B_107 H 0.5827 0.4213 0.8643 0.259 Uiso 1 1 calc R
C4_107 C 0.5319(4) 0.4335(3) 0.8942(2) 0.293(6) Uani 1 1 d DU
H4A_107 H 0.5269 0.4567 0.9017 0.352 Uiso 1 1 calc R
H4B_107 H 0.5038 0.4297 0.8801 0.352 Uiso 1 1 calc R
C5_107 C 0.5269(6) 0.4068(4) 0.9158(3) 0.457(8) Uani 1 1 d DU
H5A_107 H 0.4991 0.4143 0.9277 0.548 Uiso 1 1 calc R
H5B_107 H 0.5607 0.4056 0.9266 0.548 Uiso 1 1 calc R
C6_107 C 0.5129(6) 0.3705(4) 0.9052(3) 0.585(12) Uani 1 1 d DU
H6A_107 H 0.5343 0.3651 0.8899 0.703 Uiso 1 1 calc R
H6B_107 H 0.4750 0.3695 0.8991 0.703 Uiso 1 1 calc R
C7_107 C 0.5249(14) 0.3437(5) 0.9281(5) 0.75(2) Uani 1 1 d DU
H7A_107 H 0.5628 0.3439 0.9332 1.130 Uiso 1 1 d R
H7B_107 H 0.5145 0.3207 0.9217 1.130 Uiso 1 1 d R
H7C_107 H 0.5048 0.3496 0.9435 1.130 Uiso 1 1 d R
C1_67 C 0.5778(3) 0.4658(2) 0.77649(18) 0.144(3) Uani 1 1 d DU
H1_67 H 0.5780 0.4491 0.7614 0.173 Uiso 1 1 calc R
C2_67 C 0.5224(3) 0.4631(2) 0.78823(15) 0.146(3) Uani 1 1 d DU
H2A_67 H 0.5222 0.4769 0.8048 0.175 Uiso 1 1 calc R
H2B_67 H 0.4953 0.4729 0.7754 0.175 Uiso 1 1 calc R
C3_67 C 0.5083(3) 0.4261(2) 0.79423(15) 0.162(3) Uani 1 1 d DU
H3A_67 H 0.5366 0.4162 0.8062 0.194 Uiso 1 1 calc R
H3B_67 H 0.5072 0.4128 0.7775 0.194 Uiso 1 1 calc R
C4_67 C 0.4554(4) 0.4218(2) 0.80700(17) 0.175(3) Uani 1 1 d DU
H4A_67 H 0.4588 0.4305 0.8255 0.211 Uiso 1 1 calc R
H4B_67 H 0.4282 0.4358 0.7971 0.211 Uiso 1 1 calc R
C5_67 C 0.4371(5) 0.3850(3) 0.8074(3) 0.270(6) Uani 1 1 d DU
H5A_67 H 0.4382 0.3753 0.7893 0.325 Uiso 1 1 calc R
H5B_67 H 0.3998 0.3843 0.8124 0.325 Uiso 1 1 calc R
C6_67 C 0.4708(6) 0.3626(3) 0.8267(3) 0.287(6) Uani 1 1 d DU
H6A_67 H 0.4736 0.3730 0.8446 0.345 Uiso 1 1 calc R
H6B_67 H 0.5069 0.3595 0.8204 0.345 Uiso 1 1 calc R
C7_67 C 0.4407(6) 0.3275(3) 0.8271(3) 0.313(7) Uani 1 1 d DU
H7A_67 H 0.4385 0.3197 0.8455 0.469 Uiso 1 1 d R
H7B_67 H 0.4604 0.3106 0.8172 0.469 Uiso 1 1 d R
H7C_67 H 0.4050 0.3301 0.8188 0.469 Uiso 1 1 d R
C1_147 C 0.6651(3) 0.5976(3) 0.86933(17) 0.164(3) Uani 1 1 d DU
H1_147 H 0.6874 0.6143 0.8800 0.197 Uiso 1 1 calc R
C2_147 C 0.6105(3) 0.5960(2) 0.88115(15) 0.168(3) Uani 1 1 d DU
H2A_147 H 0.5869 0.5810 0.8699 0.202 Uiso 1 1 calc R
H2B_147 H 0.6143 0.5854 0.8990 0.202 Uiso 1 1 calc R
C3_147 C 0.5859(4) 0.6304(2) 0.88323(17) 0.208(4) Uani 1 1 d DU
H3A_147 H 0.5818 0.6413 0.8655 0.250 Uiso 1 1 calc R
H3B_147 H 0.6085 0.6454 0.8950 0.250 Uiso 1 1 calc R
C4_147 C 0.5295(4) 0.6254(3) 0.8952(2) 0.333(6) Uani 1 1 d DU
H4A_147 H 0.5099 0.6474 0.8946 0.399 Uiso 1 1 calc R
H4B_147 H 0.5086 0.6083 0.8845 0.399 Uiso 1 1 calc R
C5_147 C 0.5378(6) 0.6128(4) 0.9241(2) 0.468(8) Uani 1 1 d DU
H5A_147 H 0.5746 0.6176 0.9308 0.562 Uiso 1 1 calc R
H5B_147 H 0.5321 0.5876 0.9248 0.562 Uiso 1 1 calc R
C6_147 C 0.4977(7) 0.6316(3) 0.9420(3) 0.577(11) Uani 1 1 d DU
H6A_147 H 0.5177 0.6437 0.9567 0.692 Uiso 1 1 calc R
H6B_147 H 0.4774 0.6489 0.9313 0.692 Uiso 1 1 calc R
C7_147 C 0.4589(9) 0.6055(5) 0.9537(5) 0.665(18) Uani 1 1 d DU
H7A_147 H 0.4556 0.6081 0.9729 0.997 Uiso 1 1 d R
H7B_147 H 0.4679 0.5816 0.9498 0.997 Uiso 1 1 d R
H7C_147 H 0.4252 0.6115 0.9443 0.997 Uiso 1 1 d R
S_1 S 0.89964(13) 0.23877(10) 0.64115(6) 0.1863(10) Uani 1 1 d DU
O1_1 O 0.8889(2) 0.26961(14) 0.62700(10) 0.178(2) Uani 1 1 d DU
O2_1 O 0.8717(4) 0.2355(2) 0.66691(16) 0.309(5) Uani 1 1 d DU
O3_1 O 0.8992(3) 0.20704(15) 0.62744(11) 0.192(2) Uani 1 1 d DU
C_1 C 0.9649(3) 0.2436(3) 0.65476(18) 0.314(9) Uani 1 1 d DU
F1_1 F 0.9669(4) 0.2699(2) 0.67179(15) 0.318(4) Uani 1 1 d DU
F2_1 F 0.9961(3) 0.2482(2) 0.63446(15) 0.291(3) Uani 1 1 d DU
F3_1 F 0.9801(4) 0.21695(19) 0.66989(14) 0.287(4) Uani 1 1 d DU
S_2 S 0.90057(13) 0.82846(10) 0.64273(6) 0.1807(9) Uani 1 1 d DU
O1_2 O 0.8715(3) 0.83122(18) 0.66663(13) 0.237(3) Uani 1 1 d DU
O2_2 O 0.8884(2) 0.79675(15) 0.62881(10) 0.179(2) Uani 1 1 d DU
O3_2 O 0.9024(3) 0.85949(16) 0.62730(12) 0.214(3) Uani 1 1 d DU
C_2 C 0.9670(3) 0.8216(2) 0.65467(18) 0.253(6) Uani 1 1 d DU
F1_2 F 0.9860(3) 0.84735(19) 0.66993(13) 0.263(3) Uani 1 1 d DU
F2_2 F 0.9997(3) 0.81740(18) 0.63535(13) 0.254(3) Uani 1 1 d DU
F3_2 F 0.9714(3) 0.79350(16) 0.66979(13) 0.246(3) Uani 1 1 d DU
S_3 S 0.1754(2) -0.24755(15) 0.69474(11) 0.289(2) Uani 1 1 d DU
O1_3 O 0.1844(5) -0.2802(2) 0.7066(2) 0.340(7) Uani 1 1 d DU
O2_3 O 0.2096(3) -0.22179(18) 0.71034(11) 0.216(3) Uani 1 1 d DU
O3_3 O 0.1812(4) -0.2453(3) 0.66551(14) 0.308(5) Uani 1 1 d DU
C_3 C 0.1109(3) -0.2354(3) 0.6971(2) 0.274(8) Uani 1 1 d DU
F1_3 F 0.0947(4) -0.2319(2) 0.72147(16) 0.317(4) Uani 1 1 d DU
F2_3 F 0.0803(4) -0.2596(2) 0.68497(16) 0.331(5) Uani 1 1 d DU
F3_3 F 0.1046(3) -0.2048(2) 0.68632(15) 0.298(4) Uani 1 1 d DU
S_4 S 0.17187(19) 0.31505(14) 0.69764(8) 0.2606(18) Uani 1 1 d DU
O1_4 O 0.2033(3) 0.28841(17) 0.71308(11) 0.212(3) Uani 1 1 d DU
O2_4 O 0.1788(6) 0.3466(2) 0.7104(2) 0.402(8) Uani 1 1 d DU
O3_4 O 0.1828(4) 0.3137(3) 0.66921(12) 0.335(5) Uani 1 1 d DU
C_4 C 0.1058(3) 0.3021(3) 0.69756(19) 0.278(8) Uani 1 1 d DU
F1_4 F 0.0903(3) 0.29957(18) 0.72208(14) 0.269(3) Uani 1 1 d DU
F2_4 F 0.0994(3) 0.2703(2) 0.68724(15) 0.292(4) Uani 1 1 d DU
F3_4 F 0.0734(4) 0.3227(2) 0.68332(16) 0.297(4) Uani 1 1 d DU
S_5 S 0.8100(3) 0.43240(14) 0.53138(12) 0.319(3) Uani 1 1 d DU
O1_5 O 0.8261(4) 0.4033(2) 0.54415(17) 0.283(4) Uani 1 1 d DU
O2_5 O 0.7512(4) 0.4333(5) 0.5338(5) 0.589(14) Uani 1 1 d DU
O3_5 O 0.8286(8) 0.4380(4) 0.5051(2) 0.556(12) Uani 1 1 d DU
C_5 C 0.8262(8) 0.4709(2) 0.5474(3) 1.03(3) Uani 1 1 d DU
F1_5 F 0.8046(8) 0.4967(3) 0.5332(3) 0.535(9) Uani 1 1 d DU
F2_5 F 0.8780(8) 0.4732(7) 0.5491(10) 1.21(4) Uani 1 1 d DU
F3_5 F 0.805(2) 0.4702(6) 0.5707(4) 1.21(4) Uani 1 1 d DU
S_6 S 0.8130(2) 0.63379(12) 0.53196(12) 0.304(2) Uani 1 1 d DU
O1_6 O 0.8372(4) 0.6599(2) 0.54597(16) 0.281(4) Uani 1 1 d DU
O2_6 O 0.8192(10) 0.6392(5) 0.5036(2) 0.700(18) Uani 1 1 d DU
O3_6 O 0.7562(4) 0.6307(4) 0.5362(4) 0.559(13) Uani 1 1 d DU
C_6 C 0.8434(5) 0.5946(2) 0.5380(3) 0.97(3) Uani 1 1 d DU
F1_6 F 0.8115(8) 0.5687(3) 0.5312(5) 0.677(13) Uani 1 1 d DU
F2_6 F 0.8611(13) 0.5948(7) 0.5631(4) 1.06(3) Uani 1 1 d DU
F3_6 F 0.8828(8) 0.5941(5) 0.5216(5) 0.726(15) Uani 1 1 d DU
S_7 S 0.4176(3) -0.06497(12) 0.68097(9) 0.298(2) Uani 1 1 d DU
O1_7 O 0.3797(4) -0.0899(3) 0.6849(2) 0.364(7) Uani 1 1 d DU
O2_7 O 0.4499(7) -0.0598(5) 0.7066(3) 0.556(12) Uani 1 1 d DU
O3_7 O 0.4571(7) -0.0741(5) 0.6628(4) 0.648(16) Uani 1 1 d DU
C_7 C 0.3951(7) -0.0247(3) 0.6728(3) 0.96(3) Uani 1 1 d DU
F1_7 F 0.3763(15) -0.0251(7) 0.6479(4) 1.04(3) Uani 1 1 d DU
F2_7 F 0.4358(9) -0.0031(4) 0.6763(7) 0.765(17) Uani 1 1 d DU
F3_7 F 0.3600(10) -0.0196(6) 0.6907(5) 0.747(17) Uani 1 1 d DU
S_8 S 0.4143(3) 0.12882(12) 0.68396(10) 0.292(2) Uani 1 1 d DU
O1_8 O 0.3710(4) 0.1502(3) 0.6904(2) 0.320(5) Uani 1 1 d DU
O2_8 O 0.4533(7) 0.1410(5) 0.6669(4) 0.594(14) Uani 1 1 d DU
O3_8 O 0.4453(8) 0.1181(5) 0.7091(3) 0.584(14) Uani 1 1 d DU
C_8 C 0.3894(6) 0.0903(3) 0.6718(3) 0.77(3) Uani 1 1 d DU
F1_8 F 0.4308(8) 0.0698(4) 0.6710(5) 0.684(14) Uani 1 1 d DU
F2_8 F 0.3707(10) 0.0987(5) 0.6479(3) 0.659(13) Uani 1 1 d DU
F3_8 F 0.3519(8) 0.0822(5) 0.6879(4) 0.681(14) Uani 1 1 d DU
C1_14 C -0.2137(11) 0.0296(5) 0.4896(3) 0.436(13) Uani 1 1 d DU
C2_14 C -0.2029(6) 0.0337(3) 0.4614(3) 0.246(6) Uani 1 1 d DU
O3_14 O -0.2282(7) 0.0648(4) 0.4513(3) 0.487(10) Uani 1 1 d DU
C1_15 C 0.5132(6) 0.5314(3) 0.8475(3) 0.239(5) Uani 1 1 d DU
C2_15 C 0.4560(7) 0.5322(4) 0.8372(3) 0.298(8) Uani 1 1 d DU
O3_15 O 0.4253(8) 0.5118(6) 0.8552(5) 0.657(16) Uani 1 1 d DU
C1_16 C 0.7272(10) 0.5334(4) 0.7967(4) 0.359(10) Uani 1 1 d DU
C2_16 C 0.7855(11) 0.5403(6) 0.7976(8) 0.56(2) Uani 1 1 d DU
O3_16 O 0.8135(10) 0.5106(8) 0.8090(6) 0.699(19) Uani 1 1 d DU
C1_17 C 0.1158(17) -0.1522(7) 0.7418(7) 0.62(2) Uani 1 1 d DU
C2_17 C 0.1047(12) -0.1145(7) 0.7427(5) 0.446(14) Uani 1 1 d DU
O3_17 O 0.1285(9) -0.0963(5) 0.7217(4) 0.529(12) Uani 1 1 d DU
C1_29 C 0.6876(7) 0.8177(3) 0.6424(2) 0.270(6) Uani 1 1 d DU
C2_29 C 0.7312(6) 0.8060(5) 0.6620(4) 0.377(11) Uani 1 1 d DU
O3_29 O 0.7097(7) 0.7859(4) 0.6840(3) 0.425(8) Uani 1 1 d DU
O1_19 O -0.0843(14) 0.0858(6) 0.6409(6) 0.742(19) Uani 1 1 d DU
C2_19 C -0.0537(9) 0.0586(9) 0.6289(6) 0.63(2) Uani 1 1 d DU
C3_19 C -0.0885(15) 0.0277(6) 0.6233(4) 0.565(18) Uani 1 1 d DU
O4_19 O -0.1125(6) 0.0324(2) 0.5962(3) 0.338(6) Uani 1 1 d DU
O1_21 O 0.8153(10) 0.3709(5) 0.4414(3) 0.611(14) Uani 1 1 d DU
C2_21 C 0.7957(9) 0.3472(4) 0.4211(3) 0.388(10) Uani 1 1 d DU
C3_21 C 0.7970(8) 0.3110(5) 0.4315(3) 0.367(10) Uani 1 1 d DU
O4_21 O 0.7626(12) 0.2897(5) 0.4135(5) 0.638(17) Uani 1 1 d DU
C1_22 C 0.5732(16) 0.3048(5) 0.4234(7) 0.64(5) Uiso 0.50 1 d PDU
C2_22 C 0.611(2) 0.285(2) 0.4435(6) 0.67(4) Uiso 0.50 1 d PDU
O3_22 O 0.6545(16) 0.2721(12) 0.4288(9) 0.61(3) Uiso 0.50 1 d PDU
O1_23 O 0.9232(6) 0.4165(4) 0.6641(3) 0.427(7) Uani 1 1 d DU
C2_23 C 0.9536(7) 0.3983(5) 0.6840(4) 0.373(12) Uani 1 1 d DU
C3_23 C 0.9457(7) 0.3603(4) 0.6853(4) 0.400(10) Uani 1 1 d DU
O4_23 O 0.9002(6) 0.3533(4) 0.7004(3) 0.411(8) Uani 1 1 d DU
C5_23 C 0.8978(6) 0.3185(5) 0.7113(4) 0.421(11) Uani 1 1 d DU
C6_23 C 0.8484(6) 0.3142(5) 0.7261(3) 0.357(9) Uani 1 1 d DU
O7_23 O 0.8009(5) 0.3156(3) 0.70891(17) 0.306(5) Uani 1 1 d DU
C8_23 C 0.7530(5) 0.3132(4) 0.7238(2) 0.290(7) Uani 1 1 d DU
C9_23 C 0.7066(5) 0.3163(3) 0.7034(3) 0.314(7) Uani 1 1 d DU
O10_23 O 0.6993(4) 0.2832(3) 0.6892(2) 0.303(5) Uani 1 1 d DU
C11_23 C 0.7374(5) 0.2794(3) 0.6700(2) 0.250(6) Uani 1 1 d DU
C12_23 C 0.7176(6) 0.2471(3) 0.6567(3) 0.259(6) Uani 1 1 d DU
O13_23 O 0.6684(5) 0.2555(2) 0.64263(19) 0.281(4) Uani 1 1 d DU
C14_23 C 0.6468(6) 0.2265(4) 0.6272(3) 0.366(9) Uani 1 1 d DU
C15_23 C 0.5891(7) 0.2209(5) 0.6276(4) 0.468(11) Uani 1 1 d DU
O16_23 O 0.5558(7) 0.2486(5) 0.6174(4) 0.515(11) Uani 1 1 d DU
O1_24 O 1.1286(4) 0.2281(2) 0.54740(15) 0.284(4) Uani 1 1 d DU
C2_24 C 1.0858(7) 0.2199(5) 0.5644(3) 0.378(9) Uani 1 1 d DU
C3_24 C 1.0825(8) 0.2394(4) 0.5890(3) 0.358(9) Uani 1 1 d DU
O4_24 O 1.0954(7) 0.2742(4) 0.5912(3) 0.458(9) Uani 1 1 d DU
C5_24 C 1.1160(10) 0.2845(6) 0.6169(4) 0.571(16) Uani 1 1 d DU
C6_24 C 1.1733(9) 0.2942(6) 0.6158(2) 0.68(2) Uani 1 1 d DU
O7_24 O 1.1788(8) 0.3226(5) 0.5971(4) 0.533(11) Uani 1 1 d DU
O1_25 O 0.8925(9) 0.5989(6) 0.6343(4) 0.587(12) Uani 1 1 d DU
C2_25 C 0.9270(9) 0.6094(7) 0.6570(6) 0.518(16) Uani 1 1 d DU
C3_25 C 0.9059(9) 0.6368(7) 0.6737(4) 0.529(15) Uani 1 1 d DU
O4_25 O 0.9389(10) 0.6677(5) 0.6759(4) 0.531(11) Uani 1 1 d DU
C5_25 C 0.9517(12) 0.6723(6) 0.7042(4) 0.630(16) Uani 1 1 d DU
C6_25 C 0.9467(8) 0.7092(7) 0.7122(5) 0.674(15) Uani 1 1 d DU
O7_25 O 0.8969(10) 0.7244(6) 0.7022(3) 0.619(13) Uani 1 1 d DU
C8_25 C 0.8778(9) 0.7450(9) 0.7239(4) 0.550(16) Uani 1 1 d DU
C9_25 C 0.8360(9) 0.7690(5) 0.7127(7) 0.545(18) Uani 1 1 d DU
O10_25 O 0.7845(8) 0.7533(3) 0.7141(3) 0.470(10) Uani 1 1 d DU
O1_26 O 0.0000 0.2069(9) 0.7500 0.585(16) Uani 1 2 d SDU
C2_26 C 0.0438(10) 0.1979(10) 0.7334(4) 0.609(17) Uani 1 1 d DU
C3_26 C 0.0939(8) 0.1876(9) 0.7484(6) 0.552(18) Uani 1 1 d DU
O4_26 O 0.1250(6) 0.1609(4) 0.7361(4) 0.466(9) Uani 1 1 d DU

loop_
_atom_site_aniso_label
_atom_site_aniso_U_11
_atom_site_aniso_U_22
_atom_site_aniso_U_33
_atom_site_aniso_U_23
_atom_site_aniso_U_13
_atom_site_aniso_U_12
N1 0.152(6) 0.162(6) 0.133(6) 0.034(5) 0.036(4) 0.012(5)
C3 0.176(8) 0.205(10) 0.097(6) 0.041(6) 0.050(5) -0.001(7)
C4 0.180(8) 0.186(8) 0.123(7) -0.012(7) 0.016(6) -0.004(6)
C5 0.171(9) 0.185(9) 0.174(11) 0.042(9) 0.025(7) -0.007(7)
C1 0.163(8) 0.190(9) 0.129(7) -0.007(7) 0.012(6) 0.009(7)
C2 0.192(9) 0.183(8) 0.133(7) 0.016(7) 0.051(6) -0.014(6)
C6 0.197(10) 0.211(10) 0.131(8) 0.017(8) 0.043(7) -0.005(8)
C7 0.274(13) 0.226(11) 0.158(9) 0.006(8) 0.071(9) -0.018(10)
C8 0.300(13) 0.236(10) 0.150(8) -0.015(8) 0.084(9) -0.084(9)
C9 0.188(10) 0.223(10) 0.139(9) -0.004(8) 0.009(7) -0.010(8)
C10 0.185(10) 0.298(13) 0.181(9) 0.008(9) 0.037(7) -0.081(9)
C11 0.216(8) 0.236(8) 0.172(7) 0.048(6) 0.057(6) -0.115(6)
C12 0.181(10) 0.205(10) 0.133(8) 0.022(7) 0.011(7) 0.014(8)
C13 0.182(10) 0.265(11) 0.129(8) 0.002(8) 0.005(7) -0.029(8)
C14 0.259(14) 0.309(14) 0.153(8) 0.009(9) 0.035(9) 0.054(12)
C15 0.232(14) 0.252(13) 0.283(15) 0.013(12) -0.019(11) -0.056(11)
C16 0.312(16) 0.270(14) 0.224(12) -0.038(11) 0.089(12) -0.021(12)
C17 0.252(13) 0.187(10) 0.197(10) 0.013(9) 0.039(9) -0.010(10)
C18 0.181(9) 0.191(7) 0.132(6) 0.000(5) -0.035(6) 0.021(7)
C19 0.161(9) 0.150(7) 0.143(6) 0.007(5) 0.012(6) 0.002(6)
C21 0.128(7) 0.172(9) 0.121(7) 0.024(7) 0.017(5) 0.000(6)
C22 0.156(8) 0.157(10) 0.129(7) 0.037(7) 0.005(6) 0.005(7)
C23 0.161(8) 0.150(9) 0.143(7) 0.007(7) 0.025(5) -0.003(7)
C24 0.154(8) 0.139(9) 0.120(7) -0.034(7) 0.001(6) 0.025(7)
C25 0.123(7) 0.166(10) 0.106(6) -0.011(7) 0.021(5) 0.006(6)
C26 0.151(8) 0.158(8) 0.110(6) -0.002(7) 0.020(5) 0.008(7)
C34 0.176(9) 0.134(8) 0.191(8) -0.039(7) -0.037(7) 0.006(7)
C35 0.145(8) 0.145(8) 0.203(9) 0.031(7) 0.041(7) 0.025(8)
C36 0.179(10) 0.144(9) 0.248(10) -0.022(8) -0.045(7) 0.025(8)
C37 0.299(15) 0.159(10) 0.263(12) -0.008(9) -0.059(11) -0.002(11)
C38 0.266(14) 0.200(12) 0.277(13) 0.027(11) -0.049(10) 0.004(12)
C39 0.202(11) 0.179(10) 0.238(10) 0.005(9) -0.064(8) 0.007(9)
C40 0.241(11) 0.197(8) 0.074(4) -0.006(4) 0.001(5) -0.058(8)
N3 0.117(5) 0.165(6) 0.129(6) -0.038(5) 0.023(4) -0.019(5)
C43 0.159(8) 0.170(7) 0.120(6) 0.006(7) 0.041(6) -0.011(5)
C44 0.142(7) 0.208(10) 0.108(7) -0.006(7) 0.017(5) -0.013(7)
C45 0.136(7) 0.190(10) 0.145(9) -0.011(9) 0.052(6) 0.003(7)
C41 0.178(8) 0.162(8) 0.159(8) 0.002(8) 0.052(7) 0.020(6)
C42 0.179(9) 0.173(9) 0.140(8) -0.002(7) 0.038(6) 0.000(7)
C46 0.182(10) 0.185(9) 0.137(9) -0.031(8) 0.038(8) -0.010(8)
C47 0.257(12) 0.265(11) 0.171(9) -0.035(9) 0.017(9) 0.095(9)
C48 0.280(13) 0.240(12) 0.152(9) -0.019(8) 0.044(9) 0.064(10)
C49 0.197(10) 0.132(8) 0.178(10) -0.023(7) 0.042(9) -0.002(7)
C50 0.235(12) 0.236(10) 0.204(11) -0.036(9) 0.073(10) 0.043(9)
C51 0.219(12) 0.219(11) 0.165(9) -0.004(8) 0.048(8) 0.036(9)
C52 0.195(10) 0.187(9) 0.134(7) 0.008(7) 0.034(7) 0.007(8)
C53 0.162(10) 0.211(10) 0.170(9) -0.022(8) 0.017(7) 0.028(8)
C54 0.232(14) 0.232(13) 0.249(12) 0.017(11) 0.040(11) -0.030(11)
C55 0.191(11) 0.314(15) 0.217(11) -0.015(11) 0.070(9) 0.055(11)
C56 0.257(13) 0.273(12) 0.203(11) 0.037(10) 0.049(10) 0.039(11)
C57 0.247(12) 0.225(12) 0.209(10) 0.004(9) 0.094(9) 0.023(10)
C58 0.146(7) 0.194(7) 0.105(5) 0.008(5) -0.023(5) -0.016(6)
C59 0.198(10) 0.177(8) 0.120(6) -0.001(5) 0.033(6) 0.010(7)
C61 0.128(9) 0.148(7) 0.137(8) 0.007(5) 0.021(7) 0.024(6)
C62 0.119(9) 0.160(8) 0.165(10) 0.008(7) 0.023(8) 0.009(7)
C63 0.174(11) 0.165(7) 0.144(8) -0.027(6) 0.044(8) 0.021(7)
C64 0.138(9) 0.142(7) 0.167(10) 0.002(6) 0.004(9) 0.019(6)
C65 0.139(9) 0.145(7) 0.116(8) -0.005(5) 0.018(7) -0.010(6)
C66 0.152(9) 0.159(7) 0.118(7) -0.012(5) 0.014(6) 0.006(6)
C74 0.174(9) 0.148(9) 0.131(6) 0.015(6) -0.004(6) -0.004(7)
C75 0.141(8) 0.134(7) 0.119(6) -0.001(6) 0.023(5) -0.022(7)
C76 0.172(10) 0.147(9) 0.165(7) 0.018(7) 0.010(6) -0.048(8)
C77 0.176(11) 0.198(11) 0.248(11) 0.039(9) -0.034(8) -0.008(9)
C78 0.220(10) 0.233(10) 0.265(10) -0.036(8) -0.090(8) -0.107(8)
C79 0.230(12) 0.168(10) 0.233(10) 0.027(8) -0.062(9) -0.030(9)
C80 0.178(9) 0.169(7) 0.111(5) 0.007(4) 0.029(5) 0.013(6)
C101 0.148(10) 0.195(10) 0.104(5) -0.003(5) 0.005(5) -0.005(10)
C102 0.184(12) 0.208(12) 0.119(6) -0.015(6) 0.004(7) 0.068(12)
C103 0.212(13) 0.171(10) 0.182(8) 0.007(7) -0.030(7) -0.033(11)
C104 0.194(13) 0.166(10) 0.141(6) -0.005(6) 0.023(7) -0.055(11)
C105 0.129(9) 0.166(10) 0.143(6) 0.006(6) 0.007(5) -0.032(9)
C106 0.150(9) 0.157(8) 0.117(5) 0.007(5) 0.017(5) 0.020(8)
C129 0.155(11) 0.206(12) 0.173(7) -0.026(8) 0.002(7) 0.082(11)
C130 0.171(12) 0.189(12) 0.371(13) -0.101(9) -0.036(10) -0.061(10)
C131 0.176(12) 0.190(11) 0.379(14) -0.095(10) -0.006(10) -0.006(10)
C126 0.144(11) 0.230(13) 0.165(7) -0.043(8) 0.029(7) -0.065(11)
C127 0.105(10) 0.247(12) 0.234(9) 0.051(8) -0.029(7) 0.003(9)
C128 0.152(11) 0.253(13) 0.192(8) 0.033(9) 0.013(7) 0.026(11)
C141 0.145(9) 0.157(7) 0.122(8) -0.027(6) 0.012(7) -0.001(7)
C142 0.117(9) 0.152(7) 0.158(10) 0.004(7) 0.022(8) -0.004(6)
C143 0.133(9) 0.149(6) 0.137(7) 0.017(6) 0.041(6) -0.032(6)
C144 0.118(9) 0.169(8) 0.154(9) 0.016(7) 0.019(8) -0.014(6)
C145 0.129(8) 0.111(5) 0.133(7) -0.011(5) 0.040(7) -0.001(5)
C146 0.141(8) 0.142(6) 0.117(7) -0.007(5) 0.034(6) 0.016(5)
N2 0.116(6) 0.164(7) 0.132(5) 0.024(5) -0.009(4) -0.020(5)
C203 0.136(9) 0.165(8) 0.146(7) 0.022(7) 0.045(6) 0.015(8)
C204 0.169(10) 0.183(10) 0.113(6) -0.019(6) 0.021(6) -0.003(8)
C205 0.221(13) 0.174(10) 0.105(6) 0.000(7) 0.035(7) -0.007(11)
C201 0.226(12) 0.171(10) 0.151(8) 0.026(7) 0.035(8) 0.070(9)
C202 0.214(12) 0.144(8) 0.158(7) 0.019(6) 0.043(7) 0.000(9)
C212 0.117(9) 0.180(9) 0.125(7) -0.011(6) 0.020(6) -0.022(8)
C213 0.137(10) 0.266(14) 0.150(7) 0.003(9) 0.028(7) 0.017(11)
C214 0.225(14) 0.219(12) 0.136(7) 0.002(6) 0.032(9) -0.038(10)
C215 0.202(11) 0.205(10) 0.154(8) 0.052(7) 0.077(7) 0.081(9)
C216 0.230(12) 0.160(9) 0.141(6) 0.000(6) 0.043(7) 0.002(9)
C217 0.172(11) 0.194(10) 0.139(7) 0.034(6) 0.048(7) 0.062(10)
C234 0.169(8) 0.147(7) 0.137(7) 0.029(7) 0.062(6) 0.000(6)
C235 0.133(7) 0.191(10) 0.155(8) 0.000(7) 0.022(5) -0.014(6)
C236 0.147(8) 0.163(8) 0.163(9) 0.007(7) 0.023(6) -0.017(6)
C237 0.151(8) 0.144(7) 0.145(7) 0.003(8) 0.015(6) -0.026(5)
C238 0.176(8) 0.142(8) 0.116(7) 0.016(6) 0.028(5) -0.059(6)
C239 0.160(8) 0.177(9) 0.125(7) 0.034(7) 0.045(5) -0.015(7)
N4 0.107(7) 0.148(6) 0.171(6) -0.032(5) 0.020(5) -0.009(6)
C243 0.074(7) 0.204(10) 0.177(8) -0.014(7) 0.021(6) -0.015(8)
C244 0.144(11) 0.185(10) 0.148(6) 0.019(6) 0.027(6) 0.007(9)
C245 0.131(10) 0.169(10) 0.159(8) -0.020(7) 0.021(7) -0.022(9)
C241 0.186(11) 0.179(10) 0.156(7) 0.009(7) -0.002(7) -0.017(9)
C242 0.169(11) 0.203(11) 0.149(7) -0.037(8) -0.003(6) 0.029(10)
C252 0.196(8) 0.126(7) 0.117(6) -0.037(6) 0.037(6) -0.007(6)
C253 0.169(8) 0.156(8) 0.123(7) -0.039(7) 0.041(5) -0.009(7)
C254 0.198(9) 0.157(9) 0.109(6) -0.033(6) 0.042(5) 0.033(7)
C255 0.197(9) 0.140(7) 0.171(8) 0.016(8) 0.042(7) 0.025(6)
C256 0.222(10) 0.151(8) 0.157(9) -0.025(8) 0.045(6) 0.018(8)
C257 0.211(9) 0.154(8) 0.139(8) -0.015(7) 0.032(6) -0.003(7)
C274 0.144(10) 0.207(10) 0.135(6) -0.024(6) 0.064(6) -0.036(9)
C275 0.168(11) 0.259(12) 0.157(7) -0.060(7) 0.045(8) -0.020(11)
C276 0.211(13) 0.321(16) 0.204(10) -0.047(10) 0.049(8) -0.068(13)
C277 0.232(15) 0.260(14) 0.261(12) -0.044(10) 0.069(11) -0.103(14)
C278 0.149(12) 0.215(11) 0.296(12) -0.019(8) 0.051(11) -0.002(11)
C279 0.158(11) 0.228(12) 0.225(9) -0.045(9) 0.059(8) 0.008(10)
N5 0.106(6) 0.199(8) 0.138(5) -0.020(5) -0.011(4) 0.014(6)
C403 0.195(11) 0.141(8) 0.147(7) 0.017(6) 0.032(7) -0.013(9)
C404 0.115(8) 0.169(10) 0.159(7) 0.004(6) -0.014(6) 0.031(7)
C405 0.157(10) 0.146(9) 0.162(7) 0.017(7) -0.027(7) 0.041(9)
C401 0.189(12) 0.167(10) 0.222(9) -0.007(7) -0.044(8) 0.049(10)
C402 0.216(13) 0.143(9) 0.216(10) 0.002(7) -0.002(8) -0.001(10)
C406 0.171(11) 0.149(8) 0.153(7) -0.006(6) 0.028(8) -0.016(8)
C407 0.194(12) 0.167(8) 0.170(8) 0.016(6) 0.062(9) -0.022(9)
C408 0.130(8) 0.197(9) 0.167(8) 0.014(7) -0.006(7) 0.041(8)
C409 0.154(11) 0.149(8) 0.149(8) 0.023(6) 0.024(8) -0.018(8)
C410 0.172(12) 0.181(9) 0.183(8) 0.065(6) -0.031(8) 0.014(9)
C411 0.188(12) 0.206(10) 0.225(10) 0.041(8) 0.058(9) -0.014(8)
C412 0.175(10) 0.243(11) 0.108(7) -0.018(7) -0.002(6) 0.012(9)
C413 0.268(14) 0.269(13) 0.186(10) 0.055(10) -0.054(9) 0.019(12)
C414 0.339(17) 0.263(14) 0.254(14) -0.005(12) 0.009(12) -0.034(13)
C415 0.293(15) 0.322(17) 0.161(9) -0.004(11) -0.004(9) -0.019(14)
C416 0.242(14) 0.293(15) 0.212(13) -0.019(12) -0.015(10) -0.030(13)
C417 0.220(13) 0.282(13) 0.194(11) 0.032(10) 0.019(9) 0.012(11)
C418 0.135(8) 0.232(9) 0.152(7) -0.020(6) 0.049(6) -0.020(7)
C419 0.119(7) 0.166(7) 0.171(8) -0.007(6) 0.005(6) -0.006(5)
C421 0.207(11) 0.156(7) 0.084(6) -0.005(5) 0.039(8) -0.009(8)
C422 0.195(11) 0.126(7) 0.126(8) -0.014(5) 0.023(9) -0.011(7)
C423 0.185(10) 0.131(6) 0.098(6) 0.018(4) 0.005(7) -0.024(7)
C424 0.100(8) 0.160(7) 0.145(9) -0.006(6) -0.018(7) 0.012(6)
C425 0.152(10) 0.133(6) 0.118(7) 0.006(5) -0.028(7) 0.003(6)
C426 0.154(9) 0.167(8) 0.115(7) -0.004(5) 0.027(7) -0.002(7)
C434 0.191(10) 0.169(10) 0.169(7) -0.042(7) 0.023(7) 0.010(9)
C435 0.174(10) 0.142(8) 0.183(7) -0.054(6) 0.030(7) -0.006(8)
C436 0.217(11) 0.191(11) 0.220(9) -0.075(8) 0.080(8) -0.082(9)
C437 0.328(15) 0.224(12) 0.203(9) -0.036(8) 0.094(10) -0.066(12)
C438 0.263(14) 0.215(12) 0.267(11) -0.065(10) 0.074(10) 0.026(11)
C439 0.262(12) 0.221(12) 0.213(9) -0.054(9) 0.098(9) -0.003(11)
C440 0.139(8) 0.181(7) 0.153(7) -0.020(5) 0.005(5) -0.001(5)
N6 0.114(6) 0.193(8) 0.134(6) -0.009(6) 0.008(4) 0.012(5)
C443 0.187(9) 0.182(9) 0.148(8) 0.053(7) 0.034(6) -0.022(8)
C444 0.198(9) 0.221(10) 0.131(7) -0.013(8) 0.044(7) -0.015(7)
C445 0.163(8) 0.185(9) 0.110(8) -0.006(8) 0.029(6) 0.031(7)
C441 0.184(9) 0.181(9) 0.127(7) -0.021(7) 0.026(6) 0.018(8)
C442 0.172(8) 0.174(8) 0.129(7) -0.005(7) 0.033(6) -0.030(7)
C449 0.160(9) 0.227(10) 0.146(9) -0.007(8) 0.065(7) -0.048(8)
C450 0.199(11) 0.211(10) 0.172(9) 0.015(8) 0.009(8) 0.061(8)
C451 0.209(10) 0.194(8) 0.113(7) 0.042(6) 0.022(7) 0.025(7)
C446 0.139(9) 0.172(9) 0.151(10) 0.006(8) 0.006(7) -0.019(7)
C447 0.174(10) 0.227(10) 0.169(9) 0.023(8) 0.041(7) 0.019(8)
C448 0.201(10) 0.223(9) 0.138(7) 0.066(7) 0.029(7) 0.026(8)
C461 0.139(7) 0.114(7) 0.169(9) 0.039(8) 0.007(6) -0.003(5)
C462 0.186(9) 0.168(11) 0.136(10) -0.042(9) 0.033(7) 0.015(7)
C463 0.125(7) 0.271(13) 0.146(8) 0.062(10) 0.006(5) -0.020(8)
C464 0.154(8) 0.180(10) 0.155(9) -0.030(9) -0.001(6) 0.012(7)
C465 0.143(7) 0.173(10) 0.120(8) -0.014(8) 0.005(5) -0.003(6)
C466 0.125(7) 0.201(10) 0.126(7) -0.025(8) 0.009(4) -0.030(7)
C501 0.144(10) 0.163(8) 0.124(7) 0.000(6) 0.005(8) -0.023(7)
C502 0.127(9) 0.143(7) 0.138(8) -0.004(6) 0.015(8) 0.013(7)
C503 0.175(10) 0.135(6) 0.104(6) -0.034(4) 0.019(7) -0.020(7)
C504 0.141(9) 0.134(6) 0.110(7) -0.009(5) 0.028(7) 0.020(6)
C505 0.149(9) 0.137(6) 0.087(6) -0.013(5) 0.021(6) 0.024(6)
C506 0.146(10) 0.168(7) 0.132(8) 0.028(6) 0.011(7) 0.001(7)
N7 0.105(6) 0.181(8) 0.146(5) -0.012(5) -0.028(4) 0.006(6)
C523 0.250(13) 0.115(8) 0.226(10) -0.013(7) 0.032(9) 0.011(9)
C524 0.197(12) 0.117(8) 0.239(10) -0.032(7) 0.004(8) 0.031(9)
C525 0.133(9) 0.122(8) 0.157(6) -0.027(6) 0.021(6) 0.030(8)
C521 0.102(8) 0.200(10) 0.188(8) 0.005(7) 0.008(6) 0.021(8)
C522 0.148(10) 0.182(9) 0.168(7) -0.019(6) 0.036(7) -0.001(9)
C526 0.168(11) 0.189(10) 0.149(7) 0.001(7) 0.019(8) 0.015(9)
C527 0.157(10) 0.205(9) 0.191(8) -0.032(7) 0.026(7) 0.024(8)
C528 0.170(11) 0.211(9) 0.148(7) -0.070(6) -0.009(7) -0.022(9)
C529 0.118(9) 0.167(8) 0.142(7) 0.006(7) 0.016(6) 0.018(7)
C530 0.165(10) 0.163(8) 0.176(8) -0.036(7) 0.029(7) 0.008(7)
C531 0.163(11) 0.206(10) 0.159(7) -0.069(6) 0.002(7) 0.001(9)
C532 0.192(13) 0.291(15) 0.132(11) -0.007(11) 0.026(9) 0.000(12)
C533 0.235(13) 0.389(16) 0.239(10) -0.039(10) -0.053(9) -0.003(12)
C534 0.287(14) 0.400(18) 0.289(13) -0.039(14) -0.048(11) -0.014(14)
C535 0.31(2) 0.36(2) 0.274(15) -0.013(16) 0.079(14) 0.016(17)
C536 0.36(2) 0.41(2) 0.277(15) -0.058(15) 0.041(15) -0.075(17)
C537 0.258(15) 0.356(18) 0.243(12) -0.077(14) 0.027(10) -0.026(15)
C538 0.116(7) 0.267(9) 0.123(6) 0.038(6) 0.060(5) 0.030(6)
C539 0.160(8) 0.197(8) 0.143(7) -0.001(6) 0.007(6) -0.025(6)
C541 0.128(8) 0.153(9) 0.110(6) -0.017(7) 0.016(5) -0.007(7)
C542 0.161(9) 0.128(9) 0.114(7) -0.026(7) -0.004(6) 0.002(8)
C543 0.147(8) 0.186(10) 0.110(6) -0.025(7) 0.008(5) -0.004(9)
C544 0.154(9) 0.127(9) 0.127(7) 0.029(7) 0.016(6) 0.038(8)
C545 0.143(8) 0.150(10) 0.104(6) 0.017(6) 0.006(5) 0.016(7)
C546 0.152(8) 0.166(9) 0.096(5) 0.005(6) 0.009(5) 0.007(8)
C554 0.189(10) 0.193(11) 0.196(8) 0.049(8) 0.068(7) 0.020(9)
C555 0.194(10) 0.172(9) 0.220(9) 0.085(8) 0.059(8) 0.052(9)
C556 0.203(12) 0.301(15) 0.283(12) 0.083(11) 0.107(9) 0.010(11)
C557 0.257(11) 0.301(13) 0.407(13) 0.082(11) 0.125(10) 0.178(10)
C558 0.351(13) 0.231(10) 0.365(11) 0.174(9) 0.185(10) 0.058(10)
C559 0.242(9) 0.193(7) 0.271(8) 0.118(6) 0.129(7) 0.087(6)
C560 0.170(9) 0.184(7) 0.138(7) 0.018(5) -0.002(5) 0.000(6)
C612 0.148(8) 0.199(9) 0.124(7) -0.017(7) -0.019(5) 0.012(7)
C613 0.158(9) 0.205(10) 0.210(10) 0.018(10) 0.033(8) 0.014(7)
C614 0.244(12) 0.223(12) 0.170(9) -0.050(9) 0.008(8) 0.020(10)
C615 0.174(10) 0.225(11) 0.153(8) -0.045(9) -0.018(7) 0.052(8)
C616 0.255(12) 0.186(9) 0.187(9) 0.002(9) -0.017(9) 0.028(8)
C617 0.294(13) 0.192(10) 0.136(8) -0.002(8) -0.002(8) -0.015(9)
C634 0.149(9) 0.144(9) 0.144(6) 0.023(5) 0.015(5) 0.025(8)
C635 0.177(11) 0.169(10) 0.181(7) 0.032(6) 0.006(7) 0.013(9)
C636 0.199(12) 0.152(10) 0.249(10) 0.058(7) 0.010(8) 0.019(9)
C637 0.215(15) 0.228(14) 0.239(10) 0.005(8) -0.027(11) 0.000(13)
C638 0.198(13) 0.171(10) 0.236(9) 0.022(8) -0.022(9) 0.074(11)
C639 0.142(9) 0.202(11) 0.160(6) 0.022(6) -0.010(5) 0.057(9)
N8 0.135(6) 0.153(6) 0.128(5) 0.017(5) 0.011(4) -0.015(5)
C723 0.153(8) 0.152(7) 0.139(7) 0.018(6) -0.005(6) 0.001(6)
C724 0.162(8) 0.174(9) 0.175(9) -0.003(7) 0.018(6) 0.004(7)
C725 0.178(9) 0.158(9) 0.153(9) -0.007(8) 0.038(7) -0.031(8)
C721 0.155(8) 0.127(7) 0.182(8) -0.008(7) 0.037(6) -0.015(6)
C722 0.171(8) 0.205(10) 0.117(7) 0.013(7) 0.031(5) -0.008(8)
C732 0.149(8) 0.190(9) 0.131(8) 0.005(8) -0.011(5) -0.026(7)
C733 0.203(9) 0.171(8) 0.143(8) 0.027(8) 0.018(7) -0.010(6)
C734 0.187(10) 0.217(11) 0.168(10) 0.020(9) 0.041(7) 0.000(8)
C735 0.215(11) 0.206(11) 0.157(9) 0.014(9) 0.041(7) 0.002(9)
C736 0.216(11) 0.169(9) 0.223(11) 0.038(9) -0.013(9) -0.057(8)
C737 0.220(11) 0.186(9) 0.164(9) 0.011(8) 0.000(7) -0.043(9)
C754 0.151(10) 0.167(10) 0.131(5) 0.003(5) 0.000(5) 0.009(9)
C755 0.143(10) 0.186(10) 0.140(6) -0.010(6) 0.001(5) -0.064(9)
C756 0.200(12) 0.142(9) 0.179(7) -0.024(6) 0.034(7) -0.021(9)
C757 0.231(13) 0.159(10) 0.183(8) -0.029(6) 0.004(8) -0.055(11)
C758 0.184(12) 0.215(13) 0.213(9) -0.016(8) 0.011(8) 0.004(11)
C759 0.128(9) 0.177(10) 0.187(7) -0.017(6) -0.006(5) -0.025(9)
C826 0.153(9) 0.173(8) 0.135(8) -0.006(7) 0.028(7) 0.011(7)
C821 0.174(10) 0.226(10) 0.151(8) -0.023(7) 0.016(7) 0.005(8)
C822 0.170(9) 0.175(8) 0.154(8) -0.019(6) -0.013(7) 0.009(7)
C823 0.191(11) 0.219(11) 0.163(10) 0.007(9) 0.096(8) 0.024(8)
C824 0.263(13) 0.227(11) 0.195(10) -0.051(8) 0.053(9) -0.075(10)
C825 0.216(11) 0.201(9) 0.176(9) -0.037(8) 0.052(9) -0.026(8)
C921 0.237(13) 0.212(11) 0.173(9) 0.021(8) -0.029(9) 0.027(11)
C922 0.238(14) 0.316(15) 0.224(10) -0.068(11) -0.022(9) 0.070(13)
C923 0.182(12) 0.262(12) 0.255(12) -0.049(10) 0.011(9) 0.064(10)
C924 0.190(13) 0.260(13) 0.223(11) -0.082(9) 0.015(10) 0.034(11)
C925 0.204(11) 0.332(13) 0.298(11) -0.106(10) -0.100(8) 0.113(10)
C926 0.285(16) 0.249(12) 0.297(14) -0.060(11) -0.057(12) 0.096(11)
P1 0.174(3) 0.177(2) 0.1315(16) 0.0126(14) 0.0090(15) 0.0182(18)
P2 0.153(2) 0.176(2) 0.1198(15) 0.0022(13) 0.0270(13) -0.0019(18)
P3 0.157(2) 0.172(2) 0.1194(15) -0.0078(13) 0.0353(13) -0.0163(17)
P4 0.152(2) 0.167(2) 0.1191(14) -0.0075(13) 0.0138(13) -0.0031(16)
P5 0.170(3) 0.213(3) 0.1349(17) -0.0004(16) 0.0160(15) 0.001(2)
P6 0.153(2) 0.165(2) 0.1336(16) 0.0133(13) 0.0181(14) -0.0092(17)
P7 0.170(3) 0.195(3) 0.1238(16) -0.0132(14) 0.0175(14) -0.0008(19)
P8 0.150(2) 0.173(2) 0.1296(15) -0.0124(13) 0.0119(13) 0.0123(16)
Pt1 0.1657(4) 0.1800(4) 0.1333(3) 0.0108(2) 0.0252(2) 0.0019(3)
Pt2 0.1641(4) 0.1733(4) 0.1310(3) -0.01119(19) 0.0279(2) -0.0040(2)
Pt3 0.1681(4) 0.1864(4) 0.1378(3) -0.0042(2) 0.0205(2) -0.0095(3)
Pt4 0.1674(4) 0.1838(4) 0.1363(3) -0.0109(2) 0.0145(2) 0.0091(3)
O1_20 0.155(5) 0.170(5) 0.137(4) 0.001(4) 0.044(3) -0.008(4)
CA_20 0.143(9) 0.209(10) 0.135(7) 0.048(7) 0.049(7) 0.019(7)
O2_20 0.150(6) 0.173(5) 0.125(4) 0.014(4) 0.015(3) 0.012(4)
O1_60 0.139(6) 0.192(6) 0.127(4) -0.020(4) 0.023(4) -0.014(4)
CA_60 0.136(9) 0.191(9) 0.150(8) -0.041(8) 0.018(7) -0.001(7)
O2_60 0.180(6) 0.170(5) 0.121(4) -0.019(4) 0.029(4) 0.016(4)
O1_100 0.170(6) 0.162(5) 0.157(4) 0.009(4) 0.018(4) 0.024(5)
CA_100 0.168(10) 0.161(9) 0.161(8) 0.017(7) 0.005(7) 0.025(8)
O2_100 0.179(6) 0.206(6) 0.144(5) -0.002(4) -0.009(4) 0.019(5)
O1_140 0.168(6) 0.192(6) 0.158(5) -0.037(4) 0.022(4) -0.020(5)
CA_140 0.165(11) 0.223(12) 0.156(8) -0.014(7) 0.017(8) -0.008(9)
O2_140 0.198(7) 0.195(6) 0.137(4) -0.025(4) 0.032(4) -0.036(5)
O1_420 0.145(5) 0.170(5) 0.121(4) 0.000(3) 0.015(3) -0.004(4)
CA_420 0.163(9) 0.133(7) 0.104(6) -0.004(6) 0.008(6) 0.014(7)
O2_420 0.192(6) 0.132(4) 0.119(4) -0.005(3) 0.024(4) -0.008(5)
O1_460 0.148(5) 0.172(5) 0.115(4) 0.004(3) 0.026(3) -0.007(4)
CA_460 0.142(9) 0.217(9) 0.119(7) 0.030(7) 0.023(6) 0.012(7)
O2_460 0.168(6) 0.154(5) 0.145(5) 0.045(4) 0.023(4) -0.009(4)
O1_500 0.156(5) 0.177(5) 0.162(5) -0.007(4) 0.031(4) 0.003(4)
CA_500 0.134(9) 0.177(9) 0.148(7) -0.015(7) 0.027(6) -0.002(7)
O2_500 0.162(6) 0.183(6) 0.156(4) -0.014(4) 0.031(4) 0.016(5)
O1_540 0.147(5) 0.165(5) 0.107(3) -0.022(3) 0.025(3) 0.008(4)
CA_540 0.146(9) 0.163(8) 0.129(7) -0.001(6) -0.024(7) -0.036(7)
O2_540 0.157(6) 0.140(4) 0.123(3) -0.013(3) 0.021(3) -0.011(4)
C1_427 0.169(8) 0.120(6) 0.110(6) 0.006(5) 0.012(6) 0.002(5)
C2_427 0.127(6) 0.126(6) 0.134(6) 0.005(4) 0.020(4) -0.014(5)
C3_427 0.165(8) 0.164(8) 0.136(6) 0.006(5) 0.015(5) -0.016(6)
C4_427 0.198(9) 0.177(8) 0.156(7) -0.007(5) 0.021(6) -0.031(7)
C5_427 0.273(12) 0.237(10) 0.179(8) -0.025(8) -0.008(8) -0.046(9)
C6_427 0.387(17) 0.305(14) 0.166(8) 0.056(9) 0.008(10) -0.076(13)
C7_427 0.309(17) 0.284(14) 0.288(13) 0.066(11) 0.030(11) -0.039(12)
C1_467 0.152(9) 0.123(7) 0.145(7) 0.007(5) -0.005(5) -0.016(6)
C2_467 0.157(9) 0.210(9) 0.156(8) 0.000(5) -0.021(6) 0.015(7)
C3_467 0.349(17) 0.251(13) 0.213(10) -0.020(8) -0.004(11) -0.049(13)
C4_467 0.46(2) 0.403(17) 0.395(17) 0.044(14) 0.008(15) -0.149(16)
C5_467 0.68(2) 0.62(2) 0.547(19) 0.020(17) 0.092(18) -0.034(19)
C6_467 0.85(3) 0.80(3) 0.86(3) -0.08(3) 0.09(3) 0.08(3)
C7_467 1.07(4) 1.00(4) 1.04(4) -0.13(3) 0.06(3) 0.02(3)
C1_547 0.169(8) 0.126(6) 0.121(7) 0.005(5) 0.003(6) -0.007(6)
C2_547 0.163(7) 0.144(6) 0.123(6) 0.002(5) 0.003(5) 0.000(6)
C3_547 0.186(8) 0.189(8) 0.104(5) -0.029(5) 0.021(5) -0.022(6)
C4_547 0.197(9) 0.173(8) 0.199(9) -0.022(7) -0.002(6) -0.059(7)
C5_547 0.205(9) 0.179(8) 0.149(7) 0.001(6) 0.018(6) -0.032(7)
C6_547 0.238(10) 0.172(8) 0.148(7) 0.000(6) -0.005(6) -0.034(7)
C7_547 0.281(13) 0.236(11) 0.163(7) -0.007(7) 0.031(7) -0.038(10)
C1_507 0.214(11) 0.130(7) 0.150(7) 0.004(6) 0.017(7) 0.028(7)
C2_507 0.215(9) 0.177(8) 0.159(7) 0.048(6) 0.030(6) 0.002(7)
C3_507 0.275(13) 0.425(15) 0.153(8) 0.026(9) -0.031(8) -0.035(11)
C4_507 0.341(14) 0.425(15) 0.237(9) -0.047(10) 0.032(9) -0.028(13)
C5_507 0.339(16) 0.279(12) 0.295(10) 0.180(10) 0.044(11) 0.015(12)
C6_507 0.338(18) 0.284(13) 0.307(12) 0.130(11) 0.071(13) -0.007(13)
C7_507 0.42(2) 0.363(18) 0.317(16) -0.011(14) 0.004(15) -0.038(17)
C1_27 0.147(9) 0.146(7) 0.143(6) 0.000(5) 0.004(6) -0.012(6)
C2_27 0.140(8) 0.165(7) 0.135(5) -0.014(5) 0.030(5) -0.015(6)
C3_27 0.168(9) 0.207(9) 0.160(7) 0.008(6) 0.007(6) 0.001(7)
C4_27 0.153(10) 0.237(11) 0.248(9) -0.053(8) 0.014(7) 0.045(8)
C5_27 0.270(14) 0.294(13) 0.356(13) -0.090(11) 0.017(10) -0.025(12)
C6_27 0.255(15) 0.287(14) 0.429(17) -0.003(13) -0.014(13) 0.043(12)
C7_27 0.44(2) 0.193(10) 0.433(17) -0.002(11) 0.181(15) 0.055(12)
C1_107 0.142(8) 0.170(8) 0.154(8) 0.021(6) 0.023(6) -0.024(6)
C2_107 0.201(10) 0.177(8) 0.138(6) 0.022(5) 0.009(6) -0.056(7)
C3_107 0.159(10) 0.289(12) 0.200(8) 0.004(8) 0.027(7) 0.021(9)
C4_107 0.279(14) 0.349(14) 0.261(11) 0.063(10) 0.092(10) -0.012(11)
C5_107 0.381(15) 0.585(19) 0.421(13) 0.070(14) 0.170(12) 0.000(15)
C6_107 0.58(2) 0.64(2) 0.54(2) -0.071(19) 0.141(18) 0.01(2)
C7_107 0.70(3) 0.79(3) 0.78(3) 0.06(3) 0.14(3) 0.04(3)
C1_67 0.112(8) 0.156(8) 0.166(7) 0.007(6) 0.028(6) -0.024(6)
C2_67 0.138(8) 0.142(7) 0.157(6) -0.019(5) 0.004(5) -0.015(6)
C3_67 0.159(9) 0.179(8) 0.148(6) -0.012(5) 0.024(5) -0.017(6)
C4_67 0.185(10) 0.166(8) 0.174(7) 0.036(6) 0.007(6) -0.007(7)
C5_67 0.267(14) 0.275(13) 0.264(12) 0.029(10) -0.037(10) -0.028(12)
C6_67 0.311(16) 0.272(13) 0.276(13) -0.012(11) 0.000(11) 0.007(13)
C7_67 0.383(19) 0.222(11) 0.345(15) -0.015(10) 0.133(14) -0.056(12)
C1_147 0.189(10) 0.168(9) 0.135(7) -0.008(6) 0.007(6) -0.036(8)
C2_147 0.179(10) 0.153(7) 0.175(7) -0.012(5) 0.040(6) 0.021(7)
C3_147 0.209(10) 0.259(10) 0.157(6) 0.009(6) 0.017(6) -0.024(9)
C4_147 0.377(15) 0.356(12) 0.282(11) 0.019(10) 0.175(12) 0.017(11)
C5_147 0.472(17) 0.526(16) 0.426(16) -0.115(14) 0.190(14) 0.050(14)
C6_147 0.58(2) 0.64(2) 0.52(2) -0.127(18) 0.109(18) 0.01(2)
C7_147 0.73(3) 0.71(3) 0.55(3) -0.04(2) 0.02(2) -0.07(3)
S_1 0.199(3) 0.209(3) 0.150(2) -0.016(2) 0.0035(19) -0.012(2)
O1_1 0.205(6) 0.160(5) 0.168(4) 0.022(4) 0.006(4) 0.007(4)
O2_1 0.354(12) 0.279(8) 0.315(9) -0.072(7) 0.195(9) -0.079(8)
O3_1 0.216(7) 0.205(6) 0.154(4) 0.002(4) 0.010(4) 0.022(5)
C_1 0.31(2) 0.260(17) 0.38(2) 0.004(16) 0.135(18) -0.040(16)
F1_1 0.333(10) 0.292(8) 0.319(8) -0.102(6) -0.070(7) 0.074(7)
F2_1 0.261(9) 0.309(8) 0.310(8) 0.022(6) 0.080(6) 0.029(6)
F3_1 0.335(10) 0.263(7) 0.256(6) 0.003(5) -0.034(6) 0.039(7)
S_2 0.182(3) 0.219(3) 0.141(2) -0.006(2) 0.0080(18) 0.020(2)
O1_2 0.230(8) 0.274(8) 0.213(6) -0.004(5) 0.059(6) 0.024(6)
O2_2 0.198(6) 0.193(5) 0.146(4) -0.023(4) 0.005(3) -0.001(4)
O3_2 0.268(8) 0.200(6) 0.175(5) 0.005(5) 0.014(5) 0.000(6)
C_2 0.268(17) 0.309(17) 0.190(12) 0.025(11) 0.090(13) 0.041(14)
F1_2 0.278(8) 0.292(8) 0.214(6) -0.007(5) -0.033(5) -0.024(6)
F2_2 0.229(7) 0.305(7) 0.233(6) -0.030(5) 0.049(5) -0.039(5)
F3_2 0.241(7) 0.237(6) 0.257(6) 0.061(5) -0.026(5) -0.018(5)
S_3 0.291(6) 0.314(6) 0.268(5) -0.062(4) 0.070(4) -0.056(5)
O1_3 0.396(15) 0.291(10) 0.338(11) 0.155(9) 0.075(9) 0.021(10)
O2_3 0.246(8) 0.234(7) 0.171(5) 0.000(4) 0.044(5) -0.012(6)
O3_3 0.337(12) 0.394(12) 0.194(7) -0.053(7) 0.034(7) -0.084(9)
C_3 0.237(17) 0.241(16) 0.35(2) 0.109(15) 0.058(15) -0.030(14)
F1_3 0.303(10) 0.363(10) 0.292(8) 0.005(7) 0.073(7) 0.022(7)
F2_3 0.319(11) 0.340(10) 0.343(9) -0.101(7) 0.107(7) -0.138(8)
F3_3 0.283(9) 0.339(10) 0.272(7) -0.017(7) 0.004(6) -0.018(8)
S_4 0.272(5) 0.306(5) 0.208(3) 0.050(3) 0.058(3) 0.028(4)
O1_4 0.236(8) 0.237(7) 0.162(5) -0.007(4) 0.008(4) 0.002(6)
O2_4 0.52(2) 0.306(11) 0.381(13) -0.146(11) 0.067(12) -0.102(12)
O3_4 0.354(13) 0.405(12) 0.253(9) 0.107(8) 0.091(8) 0.064(10)
C_4 0.268(18) 0.344(19) 0.237(15) -0.024(14) 0.147(13) -0.033(15)
F1_4 0.246(7) 0.317(7) 0.248(6) -0.019(5) 0.058(5) -0.036(6)
F2_4 0.299(9) 0.299(8) 0.276(7) -0.032(6) 0.000(6) 0.045(7)
F3_4 0.299(10) 0.334(9) 0.257(7) 0.043(6) 0.009(6) 0.012(7)
S_5 0.350(7) 0.304(5) 0.313(5) 0.021(4) 0.120(5) 0.065(5)
O1_5 0.310(11) 0.272(9) 0.269(8) 0.037(7) 0.031(7) 0.032(8)
O2_5 0.42(2) 0.64(3) 0.72(3) 0.02(2) 0.13(2) -0.11(2)
O3_5 0.63(3) 0.55(2) 0.51(2) -0.052(18) 0.18(2) 0.144(19)
C_5 1.05(4) 1.03(4) 1.02(4) 0.01(3) 0.04(3) -0.01(3)
F1_5 0.65(2) 0.382(14) 0.582(19) 0.063(13) 0.106(17) 0.084(15)
F2_5 1.17(5) 1.23(5) 1.23(5) 0.06(3) 0.09(3) 0.01(3)
F3_5 1.20(5) 1.24(5) 1.19(5) 0.08(3) 0.14(3) 0.05(3)
S_6 0.316(7) 0.228(4) 0.377(6) -0.022(4) 0.096(5) -0.030(4)
O1_6 0.332(12) 0.230(8) 0.278(8) -0.010(6) 0.001(7) -0.070(8)
O2_6 0.76(3) 0.73(3) 0.62(3) 0.13(2) 0.17(3) -0.08(3)
O3_6 0.55(3) 0.47(2) 0.66(2) -0.188(18) 0.10(2) 0.064(19)
C_6 0.94(4) 0.99(4) 0.98(4) 0.04(3) 0.07(3) -0.02(3)
F1_6 0.81(3) 0.454(17) 0.78(3) -0.129(18) 0.14(2) -0.20(2)
F2_6 1.07(4) 1.10(4) 1.00(4) -0.02(3) 0.06(3) -0.04(3)
F3_6 0.66(3) 0.87(3) 0.69(2) 0.10(2) 0.33(2) -0.02(2)
S_7 0.417(8) 0.268(5) 0.210(3) -0.010(3) 0.012(4) -0.019(5)
O1_7 0.430(17) 0.323(13) 0.348(12) 0.063(10) 0.106(12) 0.000(12)
O2_7 0.64(3) 0.58(2) 0.439(19) 0.093(19) -0.014(19) -0.06(2)
O3_7 0.76(3) 0.56(2) 0.64(3) -0.12(2) 0.27(2) 0.05(2)
C_7 0.91(4) 1.00(4) 0.97(4) -0.03(3) 0.07(3) 0.05(3)
F1_7 0.99(4) 1.13(4) 1.00(4) -0.11(3) 0.15(3) 0.00(3)
F2_7 0.77(3) 0.71(3) 0.82(3) -0.06(2) 0.09(3) -0.20(2)
F3_7 0.67(3) 0.94(3) 0.64(3) 0.02(2) 0.14(2) 0.08(3)
S_8 0.353(7) 0.270(5) 0.255(4) -0.023(3) 0.027(4) 0.006(5)
O1_8 0.318(13) 0.360(13) 0.285(9) -0.056(9) 0.049(9) 0.009(10)
O2_8 0.55(2) 0.61(2) 0.64(3) 0.19(2) 0.20(2) 0.04(2)
O3_8 0.64(3) 0.57(2) 0.54(2) -0.08(2) -0.04(2) 0.00(2)
C_8 0.80(4) 0.73(3) 0.78(4) 0.00(3) -0.08(3) -0.04(3)
F1_8 0.68(3) 0.56(2) 0.82(3) -0.10(2) 0.04(2) 0.02(2)
F2_8 0.85(3) 0.56(2) 0.56(2) 0.010(18) -0.03(2) 0.02(2)
F3_8 0.68(3) 0.67(3) 0.69(3) 0.12(2) 0.04(2) -0.16(2)
C1_14 0.45(3) 0.333(19) 0.54(3) 0.095(18) 0.14(2) 0.046(16)
C2_14 0.285(15) 0.218(11) 0.228(11) 0.069(8) -0.044(10) -0.012(10)
O3_14 0.55(2) 0.463(19) 0.449(17) 0.096(15) 0.061(16) 0.006(18)
C1_15 0.170(12) 0.294(14) 0.254(12) -0.006(8) 0.010(9) -0.002(10)
C2_15 0.40(2) 0.296(15) 0.205(11) 0.014(9) 0.083(13) 0.022(15)
O3_15 0.69(3) 0.60(3) 0.69(3) -0.04(2) 0.09(3) -0.01(2)
C1_16 0.43(3) 0.348(18) 0.303(15) -0.067(11) 0.010(17) -0.002(16)
C2_16 0.47(3) 0.58(3) 0.63(3) -0.08(3) 0.15(3) 0.12(3)
O3_16 0.73(3) 0.72(3) 0.66(3) -0.05(3) 0.20(3) 0.07(3)
C1_17 0.65(4) 0.62(3) 0.60(3) -0.12(3) -0.02(3) -0.04(3)
C2_17 0.49(3) 0.49(3) 0.37(2) -0.05(2) 0.10(2) 0.01(2)
O3_17 0.52(2) 0.67(3) 0.403(18) -0.044(17) 0.074(17) 0.10(2)
C1_29 0.352(18) 0.293(12) 0.169(9) -0.057(9) 0.051(10) 0.032(13)
C2_29 0.36(2) 0.50(2) 0.282(17) -0.119(17) 0.119(15) -0.188(18)
O3_29 0.49(2) 0.376(14) 0.406(16) -0.035(12) -0.033(14) 0.115(14)
O1_19 0.84(3) 0.75(3) 0.64(3) 0.16(2) 0.09(3) 0.03(3)
C2_19 0.69(3) 0.67(3) 0.52(3) 0.00(3) 0.01(3) -0.03(3)
C3_19 0.59(3) 0.66(3) 0.43(2) -0.09(2) -0.13(2) -0.09(2)
O4_19 0.375(15) 0.265(9) 0.378(13) -0.010(8) 0.049(11) -0.018(8)
O1_21 0.75(3) 0.67(3) 0.420(18) 0.086(19) 0.16(2) 0.15(2)
C2_21 0.46(2) 0.330(17) 0.375(19) -0.102(15) 0.013(17) 0.058(18)
C3_21 0.38(2) 0.43(2) 0.305(15) 0.150(16) 0.082(14) 0.031(18)
O4_21 0.65(3) 0.61(3) 0.63(3) 0.16(2) -0.15(2) 0.03(2)
O1_23 0.425(17) 0.491(15) 0.366(14) -0.008(12) 0.030(12) 0.027(14)
C2_23 0.38(2) 0.39(2) 0.357(19) 0.045(18) 0.090(16) -0.156(19)
C3_23 0.38(2) 0.50(2) 0.326(16) -0.096(16) 0.148(14) -0.045(17)
O4_23 0.383(16) 0.511(18) 0.340(13) -0.139(13) 0.020(11) 0.099(14)
C5_23 0.43(2) 0.40(2) 0.429(19) -0.025(17) -0.024(16) 0.062(19)
C6_23 0.317(19) 0.391(17) 0.358(18) -0.011(15) -0.019(15) -0.006(17)
O7_23 0.391(14) 0.310(9) 0.216(7) -0.007(7) 0.012(9) 0.004(11)
C8_23 0.196(13) 0.408(16) 0.269(13) -0.069(12) 0.050(10) -0.041(12)
C9_23 0.296(16) 0.333(16) 0.311(15) 0.045(13) 0.010(12) -0.105(14)
O10_23 0.381(12) 0.261(9) 0.273(9) -0.015(7) 0.067(9) -0.121(9)
C11_23 0.300(14) 0.288(13) 0.172(9) -0.016(9) 0.089(9) -0.045(11)
C12_23 0.269(16) 0.279(14) 0.230(12) 0.048(10) 0.019(10) 0.015(12)
O13_23 0.360(14) 0.256(8) 0.233(8) 0.022(6) 0.071(8) -0.044(9)
C14_23 0.36(2) 0.414(19) 0.330(16) -0.030(15) 0.089(16) -0.085(17)
C15_23 0.47(2) 0.52(2) 0.419(18) 0.040(17) 0.013(19) -0.14(2)
O16_23 0.54(2) 0.47(2) 0.52(2) 0.092(16) -0.012(18) -0.013(18)
O1_24 0.304(11) 0.354(10) 0.194(6) 0.013(6) 0.027(6) -0.023(8)
C2_24 0.38(2) 0.48(2) 0.285(16) -0.061(15) 0.071(15) -0.126(17)
C3_24 0.431(19) 0.302(16) 0.349(16) -0.020(14) 0.109(15) 0.109(16)
O4_24 0.477(17) 0.431(17) 0.471(17) 0.060(15) 0.076(14) -0.084(16)
C5_24 0.62(3) 0.52(2) 0.58(3) 0.07(2) 0.10(2) -0.01(2)
C6_24 0.71(3) 0.64(3) 0.70(3) 0.05(3) 0.12(3) -0.05(3)
O7_24 0.55(2) 0.479(19) 0.56(2) -0.034(17) -0.088(19) 0.082(18)
O1_25 0.45(2) 0.70(3) 0.62(2) 0.052(19) 0.062(17) -0.01(2)
C2_25 0.47(3) 0.62(3) 0.48(3) -0.11(2) 0.13(2) 0.07(2)
C3_25 0.51(2) 0.61(3) 0.46(2) 0.00(2) -0.01(2) 0.08(2)
O4_25 0.53(2) 0.63(2) 0.436(18) 0.131(17) 0.010(17) 0.050(18)
C5_25 0.60(2) 0.65(3) 0.63(2) -0.04(2) -0.04(2) 0.03(2)
C6_25 0.63(3) 0.71(3) 0.67(2) 0.00(2) -0.05(2) -0.02(2)
O7_25 0.65(2) 0.67(2) 0.507(19) 0.115(18) -0.202(18) -0.01(2)
C8_25 0.60(3) 0.46(2) 0.58(3) -0.10(2) -0.07(2) 0.01(2)
C9_25 0.57(3) 0.51(3) 0.54(3) -0.06(2) -0.05(2) -0.03(2)
O10_25 0.77(3) 0.305(11) 0.325(12) 0.025(9) -0.103(16) -0.073(16)
O1_26 0.56(3) 0.53(2) 0.67(3) 0.000 0.13(2) 0.000
C2_26 0.60(3) 0.61(2) 0.62(3) 0.00(2) 0.10(2) -0.01(2)
C3_26 0.50(3) 0.64(3) 0.51(3) -0.01(2) 0.04(2) -0.03(2)
O4_26 0.411(19) 0.485(19) 0.501(18) 0.087(15) 0.011(15) -0.168(15)

loop_
_atom_type_symbol
_atom_type_description
_atom_type_scat_dispersion_real
_atom_type_scat_dispersion_imag
_atom_type_scat_source
C C 0.0031 0.0016 'International Tables Vol C Tables 4.2.6.8 and 6.1.1.4'
H H 0 0 'International Tables Vol C Tables 4.2.6.8 and 6.1.1.4'
O O 0.0321 0.019 'International Tables Vol C Tables 4.2.6.8 and 6.1.1.4'
N N 0.0196 0.0105 'International Tables Vol C Tables 4.2.6.8 and 6.1.1.4'
Pt Pt -1.6175 8.4094 'International Tables Vol C Tables 4.2.6.8 and 6.1.1.4'
P P 0.2236 0.2683 'International Tables Vol C Tables 4.2.6.8 and 6.1.1.4'
S S 0.2588 0.3474 'International Tables Vol C Tables 4.2.6.8 and 6.1.1.4'
F F 0.0727 0.0534 'International Tables Vol C Tables 4.2.6.8 and 6.1.1.4'

loop_
_geom_angle_atom_site_label_1
_geom_angle_atom_site_label_2
_geom_angle_atom_site_label_3
_geom_angle
_geom_angle_site_symmetry_3
C2 N1 C3 116.9(7) .
C2 N1 Pt1 125.0(8) .
C3 N1 Pt1 117.6(7) .
C4 C3 N1 124.5(9) .
C3 C4 C5 118.3(10) .
C4 C5 C1 119.5(9) .
C4 C5 C6 121.0(12) .
C1 C5 C6 119.5(12) .
C2 C1 C5 121.0(9) .
N1 C2 C1 119.7(9) .
C7 C6 C11 118.5(9) .
C7 C6 C5 121.7(12) .
C11 C6 C5 119.8(12) .
C8 C7 C6 121.4(11) .
C7 C8 C9 122.1(11) .
C10 C9 C8 116.9(11) .
C10 C9 CA_20 123.3(10) .
C8 C9 CA_20 119.5(12) .
C9 C10 C11 122.3(11) .
C10 C11 C6 118.2(9) .
C13 C12 C17 122.0(12) .
C13 C12 P1 118.8(12) .
C17 C12 P1 118.6(11) .
C12 C13 C14 117.1(12) .
C13 C14 C15 118.3(13) .
C16 C15 C14 118.6(18) .
C15 C16 C17 123(2) .
C16 C17 C12 120.7(15) .
C19 C18 P1 111.1(7) .
C18 C19 C40 115.1(7) .
C26 C21 C22 117.8(9) .
C26 C21 C1_27 124.3(9) .
C22 C21 C1_27 117.4(11) .
O2_20 C22 C23 121.3(11) .
O2_20 C22 C21 119.8(12) .
C23 C22 C21 118.8(10) .
C24 C23 C22 120.1(9) .
C23 C24 O1_60 116.0(11) .
C23 C24 C25 121.5(9) .
O1_60 C24 C25 122.0(12) .
C26 C25 C24 116.3(9) .
C26 C25 C1_67 128.0(9) .
C24 C25 C1_67 115.3(11) .
C25 C26 C21 125.3(9) .
C39 C34 C35 114.2(9) .
C39 C34 P1 126.5(10) .
C35 C34 P1 119.1(9) .
C36 C35 C34 125.5(10) .
C35 C36 C37 117.6(11) .
C38 C37 C36 119.5(13) .
C37 C38 C39 120.3(13) .
C34 C39 C38 122.9(11) .
C19 C40 P2 112.5(6) .
C43 N3 C42 119.7(7) .
C43 N3 Pt2 125.6(8) .
C42 N3 Pt2 114.0(8) .
N3 C43 C44 118.8(8) .
C43 C44 C45 122.4(9) .
C41 C45 C44 116.3(9) .
C41 C45 C46 120.6(13) .
C44 C45 C46 122.7(12) .
C42 C41 C45 123.9(9) .
C41 C42 N3 118.3(8) .
C51 C46 C47 115.4(10) .
C51 C46 C45 124.7(12) .
C47 C46 C45 119.7(13) .
C46 C47 C48 120.7(11) .
C49 C48 C47 122.2(12) .
C48 C49 C50 116.0(11) .
C48 C49 CA_60 122.5(13) .
C50 C49 CA_60 121.2(13) .
C51 C50 C49 120.3(12) .
C46 C51 C50 124.4(12) .
C53 C52 C57 124.0(11) .
C53 C52 P4 115.6(11) .
C57 C52 P4 119.5(11) .
C52 C53 C54 119.0(13) .
C55 C54 C53 119.8(15) .
C54 C55 C56 118.5(14) .
C57 C56 C55 121.0(14) .
C56 C57 C52 116.9(12) .
C59 C58 P4 111.0(6) .
C58 C59 C80 110.6(7) .
C62 C61 C66 120.6(10) .
C62 C61 C1_67 117.4(10) .
C66 C61 C1_67 121.9(10) .
C63 C62 C61 118.9(11) .
C63 C62 O2_60 113.1(11) .
C61 C62 O2_60 127.1(11) .
C62 C63 C64 119.1(10) .
C65 C64 C63 122.1(10) .
C65 C64 O1_100 117.4(12) .
C63 C64 O1_100 120.5(12) .
C64 C65 C66 117.6(9) .
C64 C65 C1_107 120.8(11) .
C66 C65 C1_107 121.3(10) .
C65 C66 C61 121.5(9) .
C75 C74 C79 118.9(9) .
C75 C74 P4 124.7(10) .
C79 C74 P4 116.2(10) .
C76 C75 C74 126.5(9) .
C75 C76 C77 121.8(11) .
C76 C77 C78 111.9(11) .
C77 C78 C79 126.8(9) .
C74 C79 C78 114.0(10) .
C59 C80 P3 113.4(5) .
C102 C101 C106 116.9(12) .
C102 C101 C1_107 119.4(14) .
C106 C101 C1_107 123.7(12) .
C103 C102 C101 124.6(14) .
C103 C102 O2_100 117.0(15) .
C101 C102 O2_100 118.4(16) .
C102 C103 C104 113.2(15) .
C105 C104 O1_140 126.6(16) .
C105 C104 C103 122.8(14) .
O1_140 C104 C103 110.6(15) .
C106 C105 C104 122.5(13) .
C106 C105 C1_147 123.0(11) .
C104 C105 C1_147 114.4(14) .
C105 C106 C101 119.8(11) .
C130 C129 C128 118.6(16) .
C130 C129 CA_140 111.3(15) .
C128 C129 CA_140 129.6(13) .
C129 C130 C131 123.8(15) .
C130 C131 C126 116.5(13) .
C127 C126 C131 118.2(12) .
C127 C126 C205 124.1(14) 2_756
C131 C126 C205 117.0(14) 2_756
C126 C127 C128 122.8(14) .
C127 C128 C129 120.0(14) .
C142 C141 C146 117.9(10) .
C142 C141 C1_147 121.5(11) .
C146 C141 C1_147 120.5(10) .
C143 C142 C141 122.6(10) .
C143 C142 O2_140 117.9(11) .
C141 C142 O2_140 119.3(11) .
C142 C143 C144 117.4(8) .
C145 C144 C143 121.3(10) .
C145 C144 O1_20 125.7(10) .
C143 C144 O1_20 112.2(10) .
C144 C145 C146 119.2(9) .
C144 C145 C1_27 119.0(9) .
C146 C145 C1_27 121.8(9) .
C145 C146 C141 121.3(8) .
C203 N2 C202 114.7(9) .
C203 N2 Pt1 126.3(8) .
C202 N2 Pt1 118.9(8) .
N2 C203 C204 127.4(10) .
C205 C204 C203 118.0(11) .
C204 C205 C201 115.7(12) .
C204 C205 C126 120.8(13) 2_756
C201 C205 C126 123.3(13) 2_756
C202 C201 C205 123.7(12) .
N2 C202 C201 120.5(11) .
C213 C212 C217 119.8(13) .
C213 C212 P2 119.3(10) .
C217 C212 P2 120.0(11) .
C214 C213 C212 120.4(16) .
C213 C214 C215 125.8(15) .
C216 C215 C214 111.4(11) .
C215 C216 C217 115.9(12) .
C212 C217 C216 126.5(12) .
C235 C234 C239 119.7(8) .
C235 C234 P2 120.3(10) .
C239 C234 P2 119.8(9) .
C234 C235 C236 119.5(9) .
C237 C236 C235 118.1(9) .
C238 C237 C236 121.6(9) .
C237 C238 C239 122.5(8) .
C238 C239 C234 118.3(7) .
C242 N4 C243 114.7(10) .
C242 N4 Pt2 118.0(10) .
C243 N4 Pt2 127.3(8) .
N4 C243 C244 123.3(11) .
C245 C244 C243 119.8(11) .
C244 C245 C241 119.4(11) .
C244 C245 C924 121.9(15) 2_756
C241 C245 C924 118.2(13) 2_756
C245 C241 C242 115.4(11) .
N4 C242 C241 127.4(12) .
C253 C252 C257 118.6(8) .
C253 C252 P3 121.1(9) .
C257 C252 P3 120.3(9) .
C254 C253 C252 120.0(7) .
C255 C254 C253 121.8(9) .
C254 C255 C256 119.7(9) .
C257 C256 C255 119.1(8) .
C256 C257 C252 120.4(8) .
C275 C274 C279 122.1(12) .
C275 C274 P3 125.6(12) .
C279 C274 P3 112.2(13) .
C274 C275 C276 120.6(14) .
C275 C276 C277 117.8(16) .
C278 C277 C276 114.8(16) .
C277 C278 C279 131.8(17) .
C278 C279 C274 112.9(14) .
C402 N5 C403 116.7(10) .
C402 N5 Pt4 124.6(10) .
C403 N5 Pt4 118.5(10) .
N5 C403 C404 121.4(9) .
C405 C404 C403 117.9(10) .
C404 C405 C401 120.2(11) .
C404 C405 C406 119.8(13) .
C401 C405 C406 119.4(13) .
C402 C401 C405 119.6(13) .
C401 C402 N5 123.9(13) .
C407 C406 C405 125.9(12) .
C407 C406 C411 114.0(11) .
C405 C406 C411 120.0(13) .
C406 C407 C408 120.9(11) .
C409 C408 C407 124.9(12) .
C408 C409 C410 116.3(13) .
C408 C409 CA_420 124.7(12) .
C410 C409 CA_420 118.7(11) .
C409 C410 C411 126.4(12) .
C410 C411 C406 117.3(11) .
C413 C412 C417 124.3(13) .
C413 C412 P7 123.5(12) .
C417 C412 P7 112.1(13) .
C412 C413 C414 116.2(16) .
C415 C414 C413 122.4(18) .
C414 C415 C416 118.9(18) .
C417 C416 C415 122.0(18) .
C416 C417 C412 115.4(15) .
C419 C418 P7 111.5(6) .
C440 C419 C418 120.1(7) .
C426 C421 C422 118.1(10) .
C426 C421 C1_427 122.4(9) .
C422 C421 C1_427 119.4(11) .
C421 C422 C423 119.3(11) .
C421 C422 O2_420 122.2(11) .
C423 C422 O2_420 118.4(11) .
C424 C423 C422 119.2(9) .
C425 C424 C423 118.8(10) .
C425 C424 O1_460 129.0(10) .
C423 C424 O1_460 112.1(10) .
C424 C425 C426 124.7(11) .
C424 C425 C1_467 114.9(10) .
C426 C425 C1_467 120.4(10) .
C425 C426 C421 119.8(10) .
C439 C434 C435 116.4(9) .
C439 C434 P7 124.9(12) .
C435 C434 P7 118.3(10) .
C436 C435 C434 123.4(9) .
C437 C436 C435 120.7(10) .
C436 C437 C438 116.9(11) .
C439 C438 C437 119.7(12) .
C434 C439 C438 121.7(12) .
C419 C440 P8 113.1(6) .
C442 N6 C443 117.7(9) .
C442 N6 Pt4 129.0(9) .
C443 N6 Pt4 112.6(9) .
N6 C443 C444 121.6(8) .
C445 C444 C443 117.7(10) .
C444 C445 C441 119.8(9) .
C444 C445 C446 118.1(12) 2_556
C441 C445 C446 122.0(11) 2_556
C442 C441 C445 119.3(10) .
N6 C442 C441 123.7(9) .
C450 C449 C448 115.9(9) .
C450 C449 CA_460 127.9(12) .
C448 C449 CA_460 116.2(12) .
C451 C450 C449 123.8(11) .
C450 C451 C446 121.0(11) .
C451 C446 C447 118.1(10) .
C451 C446 C445 120.2(12) 2_556
C447 C446 C445 121.6(12) 2_556
C448 C447 C446 120.1(10) .
C447 C448 C449 120.9(10) .
C462 C461 C466 125.8(11) .
C462 C461 C1_467 116.3(9) .
C466 C461 C1_467 117.9(11) .
O2_460 C462 C461 129.9(10) .
O2_460 C462 C463 120.0(11) .
C461 C462 C463 110.1(13) .
C462 C463 C464 126.5(11) .
C465 C464 O2_500 118.8(11) .
C465 C464 C463 120.0(10) .
O2_500 C464 C463 121.2(12) .
C464 C465 C466 113.0(9) .
C464 C465 C1_507 120.3(10) .
C466 C465 C1_507 126.6(9) .
C465 C466 C461 124.4(9) .
C506 C501 C502 125.0(11) .
C506 C501 C1_507 118.7(11) .
C502 C501 C1_507 116.1(12) .
C501 C502 C503 117.0(10) .
C501 C502 O1_500 126.1(13) .
C503 C502 O1_500 116.6(12) .
C504 C503 C502 119.4(9) .
C503 C504 C505 123.3(10) .
C503 C504 O2_540 116.9(11) .
C505 C504 O2_540 119.7(10) .
C504 C505 C506 117.2(8) .
C504 C505 C1_547 122.2(11) .
C506 C505 C1_547 120.1(11) .
C501 C506 C505 117.9(10) .
C523 N7 C522 118.3(10) .
C523 N7 Pt3 120.7(10) .
C522 N7 Pt3 121.0(9) .
N7 C523 C524 122.5(11) .
C525 C524 C523 117.6(10) .
C524 C525 C521 122.8(11) .
C524 C525 C526 120.1(12) .
C521 C525 C526 117.1(12) .
C525 C521 C522 117.2(10) .
N7 C522 C521 121.4(10) .
C531 C526 C527 117.9(11) .
C531 C526 C525 125.3(12) .
C527 C526 C525 116.7(12) .
C528 C527 C526 116.5(10) .
C529 C528 C527 125.3(11) .
C528 C529 C530 113.9(10) .
C528 C529 CA_540 117.5(10) .
C530 C529 CA_540 128.5(10) .
C531 C530 C529 123.9(10) .
C526 C531 C530 122.4(11) .
C537 C532 C533 126.8(19) .
C537 C532 P5 115.1(16) .
C533 C532 P5 118.0(14) .
C532 C533 C534 119.5(16) .
C535 C534 C533 99.5(17) .
C536 C535 C534 154(3) .
C535 C536 C537 96(2) .
C532 C537 C536 123(2) .
C539 C538 P5 112.7(6) .
C560 C539 C538 115.1(7) .
C542 C541 C546 116.3(10) .
C542 C541 C1_547 121.9(11) .
C546 C541 C1_547 121.7(10) .
C543 C542 O1_540 116.1(12) .
C543 C542 C541 122.9(10) .
O1_540 C542 C541 120.9(12) .
C542 C543 C544 119.0(10) .
C545 C544 O1_420 119.4(12) .
C545 C544 C543 121.7(9) .
O1_420 C544 C543 118.6(13) .
C544 C545 C546 117.7(10) .
C544 C545 C1_427 120.4(11) .
C546 C545 C1_427 121.2(11) .
C545 C546 C541 122.4(9) .
C555 C554 C559 118.6(10) .
C555 C554 P5 120.7(9) .
C559 C554 P5 120.7(9) .
C554 C555 C556 121.6(11) .
C557 C556 C555 122.6(13) .
C556 C557 C558 114.9(12) .
C557 C558 C559 123.5(9) .
C554 C559 C558 118.2(8) .
C539 C560 P6 112.6(6) .
C617 C612 C613 123.3(11) .
C617 C612 P8 117.0(11) .
C613 C612 P8 119.8(12) .
C614 C613 C612 123.0(12) .
C615 C614 C613 113.2(14) .
C614 C615 C616 126.7(12) .
C617 C616 C615 113.6(11) .
C612 C617 C616 119.9(11) .
C635 C634 C639 115.1(9) .
C635 C634 P8 122.5(10) .
C639 C634 P8 122.4(11) .
C634 C635 C636 121.8(11) .
C637 C636 C635 115.8(14) .
C638 C637 C636 126.6(18) .
C637 C638 C639 114.4(14) .
C638 C639 C634 126.4(11) .
C723 N8 C722 116.3(8) .
C723 N8 Pt3 126.9(8) .
C722 N8 Pt3 116.6(7) .
N8 C723 C724 123.9(9) .
C725 C724 C723 118.1(9) .
C724 C725 C721 119.8(9) .
C724 C725 C823 123.2(11) 2_556
C721 C725 C823 116.7(12) 2_556
C722 C721 C725 116.5(8) .
N8 C722 C721 125.3(9) .
C737 C732 C733 122.0(10) .
C737 C732 P6 118.2(11) .
C733 C732 P6 119.7(11) .
C734 C733 C732 118.4(11) .
C733 C734 C735 124.7(12) .
C734 C735 C736 115.7(12) .
C735 C736 C737 122.8(12) .
C732 C737 C736 115.7(11) .
C759 C754 C755 118.4(9) .
C759 C754 P6 123.4(11) .
C755 C754 P6 118.1(11) .
C756 C755 C754 117.1(9) .
C755 C756 C757 123.0(11) .
C758 C757 C756 119.2(13) .
C757 C758 C759 120.7(15) .
C758 C759 C754 121.4(12) .
C825 C826 C821 116.8(10) .
C825 C826 CA_500 121.9(12) .
C821 C826 CA_500 120.9(11) .
C826 C821 C822 114.9(10) .
C823 C822 C821 125.0(11) .
C822 C823 C824 118.8(11) .
C822 C823 C725 117.6(14) 2_556
C824 C823 C725 123.4(12) 2_556
C825 C824 C823 116.7(12) .
C824 C825 C826 127.8(11) .
C922 C921 C926 117.6(14) .
C922 C921 CA_100 122.5(15) .
C926 C921 CA_100 115.2(15) .
C921 C922 C923 120.4(15) .
C924 C923 C922 119.5(14) .
C925 C924 C923 115.0(16) .
C925 C924 C245 123.4(14) 2_756
C923 C924 C245 121.6(14) 2_756
C924 C925 C926 126.0(14) .
C925 C926 C921 118.4(14) .
C34 P1 C12 104.6(5) .
C34 P1 C18 103.2(5) .
C12 P1 C18 104.6(6) .
C34 P1 Pt1 116.3(4) .
C12 P1 Pt1 111.5(2) .
C18 P1 Pt1 115.5(3) .
C212 P2 C234 102.7(4) .
C212 P2 C40 102.9(5) .
C234 P2 C40 107.7(5) .
C212 P2 Pt1 112.4(2) .
C234 P2 Pt1 116.2(4) .
C40 P2 Pt1 113.6(3) .
C252 P3 C80 107.3(4) .
C252 P3 C274 101.0(6) .
C80 P3 C274 105.0(5) .
C252 P3 Pt2 115.5(4) .
C80 P3 Pt2 113.6(3) .
C274 P3 Pt2 113.2(2) .
C74 P4 C58 108.5(4) .
C74 P4 C52 104.2(5) .
C58 P4 C52 103.3(5) .
C74 P4 Pt2 113.9(4) .
C58 P4 Pt2 113.2(3) .
C52 P4 Pt2 112.7(2) .
C554 P5 C538 105.5(5) .
C554 P5 C532 106.6(7) .
C538 P5 C532 104.8(6) .
C554 P5 Pt3 113.0(4) .
C538 P5 Pt3 114.1(3) .
C532 P5 Pt3 112.1(4) .
C754 P6 C560 104.5(5) .
C754 P6 C732 104.2(5) .
C560 P6 C732 102.0(5) .
C754 P6 Pt3 114.6(5) .
C560 P6 Pt3 115.7(3) .
C732 P6 Pt3 114.3(3) .
C434 P7 C418 104.0(6) .
C434 P7 C412 109.2(6) .
C418 P7 C412 99.1(6) .
C434 P7 Pt4 115.9(4) .
C418 P7 Pt4 114.8(3) .
C412 P7 Pt4 112.3(3) .
C634 P8 C440 105.0(5) .
C634 P8 C612 107.3(5) .
C440 P8 C612 102.4(5) .
C634 P8 Pt4 110.8(4) .
C440 P8 Pt4 116.9(3) .
C612 P8 Pt4 113.5(2) .
N1 Pt1 N2 82.2(3) .
N1 Pt1 P2 172.9(2) .
N2 Pt1 P2 92.61(18) .
N1 Pt1 P1 93.2(2) .
N2 Pt1 P1 174.7(2) .
P2 Pt1 P1 91.72(9) .
N4 Pt2 N3 84.0(2) .
N4 Pt2 P3 91.08(19) .
N3 Pt2 P3 174.0(2) .
N4 Pt2 P4 176.2(2) .
N3 Pt2 P4 92.31(17) .
P3 Pt2 P4 92.52(8) .
N8 Pt3 N7 84.4(2) .
N8 Pt3 P5 175.2(2) .
N7 Pt3 P5 91.49(19) .
N8 Pt3 P6 92.86(18) .
N7 Pt3 P6 174.9(3) .
P5 Pt3 P6 91.06(9) .
N6 Pt4 N5 83.0(2) .
N6 Pt4 P8 93.52(18) .
N5 Pt4 P8 173.8(3) .
N6 Pt4 P7 176.39(18) .
N5 Pt4 P7 93.45(17) .
P8 Pt4 P7 90.09(9) .
CA_20 O1_20 C144 111.4(7) .
O1_20 CA_20 O2_20 111.5(6) .
O1_20 CA_20 C9 105.1(8) .
O2_20 CA_20 C9 106.0(8) .
C22 O2_20 CA_20 115.1(7) .
C24 O1_60 CA_60 117.8(7) .
O2_60 CA_60 O1_60 109.9(7) .
O2_60 CA_60 C49 108.4(8) .
O1_60 CA_60 C49 108.1(10) .
C62 O2_60 CA_60 113.5(7) .
CA_100 O1_100 C64 122.4(7) .
O1_100 CA_100 O2_100 111.2(6) .
O1_100 CA_100 C921 113.8(10) .
O2_100 CA_100 C921 111.5(10) .
C102 O2_100 CA_100 122.9(7) .
C104 O1_140 CA_140 118.5(7) .
O1_140 CA_140 O2_140 111.4(6) .
O1_140 CA_140 C129 111.3(10) .
O2_140 CA_140 C129 102.9(10) .
C142 O2_140 CA_140 115.2(8) .
C544 O1_420 CA_420 118.1(6) .
O1_420 CA_420 O2_420 112.9(5) .
O1_420 CA_420 C409 109.3(8) .
O2_420 CA_420 C409 106.0(9) .
CA_420 O2_420 C422 115.6(7) .
CA_460 O1_460 C424 113.0(6) .
O1_460 CA_460 O2_460 112.1(6) .
O1_460 CA_460 C449 104.7(8) .
O2_460 CA_460 C449 107.8(8) .
C462 O2_460 CA_460 115.0(8) .
CA_500 O1_500 C502 112.7(7) .
O1_500 CA_500 O2_500 110.5(6) .
O1_500 CA_500 C826 107.0(8) .
O2_500 CA_500 C826 106.3(8) .
CA_500 O2_500 C464 116.5(7) .
C542 O1_540 CA_540 117.0(7) .
O1_540 CA_540 O2_540 113.4(5) .
O1_540 CA_540 C529 109.2(8) .
O2_540 CA_540 C529 104.9(8) .
CA_540 O2_540 C504 114.4(6) .
C421 C1_427 C2_427 112.3(8) .
C421 C1_427 C545 111.3(6) .
C2_427 C1_427 C545 114.6(7) .
C3_427 C2_427 C1_427 111.4(5) .
C2_427 C3_427 C4_427 111.9(6) .
C3_427 C4_427 C5_427 108.4(6) .
C6_427 C5_427 C4_427 112.7(8) .
C7_427 C6_427 C5_427 117.1(9) .
C2_467 C1_467 C461 117.7(7) .
C2_467 C1_467 C425 109.7(7) .
C461 C1_467 C425 106.5(6) .
C3_467 C2_467 C1_467 109.4(7) .
C2_467 C3_467 C4_467 107.0(9) .
C3_467 C4_467 C5_467 109.1(8) .
C4_467 C5_467 C6_467 114.7(12) .
C5_467 C6_467 C7_467 112.5(12) .
C541 C1_547 C2_547 115.3(7) .
C541 C1_547 C505 110.1(6) .
C2_547 C1_547 C505 115.9(8) .
C1_547 C2_547 C3_547 112.8(6) .
C4_547 C3_547 C2_547 112.6(5) .
C5_547 C4_547 C3_547 114.4(6) .
C4_547 C5_547 C6_547 111.9(6) .
C5_547 C6_547 C7_547 108.6(6) .
C465 C1_507 C2_507 109.7(8) .
C465 C1_507 C501 110.7(7) .
C2_507 C1_507 C501 117.8(9) .
C1_507 C2_507 C3_507 103.7(7) .
C4_507 C3_507 C2_507 119.8(8) .
C3_507 C4_507 C5_507 110.5(7) .
C6_507 C5_507 C4_507 113.7(9) .
C5_507 C6_507 C7_507 107.6(9) .
C2_27 C1_27 C145 115.2(7) .
C2_27 C1_27 C21 113.2(7) .
C145 C1_27 C21 106.6(6) .
C1_27 C2_27 C3_27 109.2(6) .
C4_27 C3_27 C2_27 115.5(7) .
C3_27 C4_27 C5_27 111.0(8) .
C6_27 C5_27 C4_27 116.8(9) .
C5_27 C6_27 C7_27 110.2(9) .
C101 C1_107 C2_107 111.9(9) .
C101 C1_107 C65 110.0(6) .
C2_107 C1_107 C65 112.1(8) .
C3_107 C2_107 C1_107 112.9(7) .
C2_107 C3_107 C4_107 110.3(8) .
C5_107 C4_107 C3_107 111.1(9) .
C4_107 C5_107 C6_107 113.7(11) .
C5_107 C6_107 C7_107 108.6(12) .
C61 C1_67 C25 109.6(7) .
C61 C1_67 C2_67 113.9(8) .
C25 C1_67 C2_67 112.6(8) .
C3_67 C2_67 C1_67 111.5(6) .
C2_67 C3_67 C4_67 114.3(6) .
C5_67 C4_67 C3_67 112.8(8) .
C4_67 C5_67 C6_67 112.8(9) .
C5_67 C6_67 C7_67 104.5(9) .
C105 C1_147 C2_147 109.6(9) .
C105 C1_147 C141 108.7(7) .
C2_147 C1_147 C141 113.8(8) .
C3_147 C2_147 C1_147 112.4(7) .
C2_147 C3_147 C4_147 107.7(7) .
C5_147 C4_147 C3_147 108.6(8) .
C4_147 C5_147 C6_147 109.8(8) .
C7_147 C6_147 C5_147 110.9(10) .
O3_1 S_1 O1_1 119.8(4) .
O3_1 S_1 O2_1 110.7(4) .
O1_1 S_1 O2_1 114.6(5) .
O3_1 S_1 C_1 105.4(5) .
O1_1 S_1 C_1 104.9(4) .
O2_1 S_1 C_1 98.5(5) .
F3_1 C_1 F1_1 103.2(8) .
F3_1 C_1 F2_1 112.3(8) .
F1_1 C_1 F2_1 112.7(8) .
F3_1 C_1 S_1 112.0(7) .
F1_1 C_1 S_1 109.4(7) .
F2_1 C_1 S_1 107.2(6) .
O3_2 S_2 O2_2 117.8(4) .
O3_2 S_2 O1_2 114.9(4) .
O2_2 S_2 O1_2 111.3(4) .
O3_2 S_2 C_2 104.6(5) .
O2_2 S_2 C_2 102.0(4) .
O1_2 S_2 C_2 104.1(4) .
F2_2 C_2 F3_2 106.6(7) .
F2_2 C_2 F1_2 107.2(7) .
F3_2 C_2 F1_2 105.6(7) .
F2_2 C_2 S_2 112.9(6) .
F3_2 C_2 S_2 111.4(6) .
F1_2 C_2 S_2 112.7(6) .
O1_3 S_3 O3_3 116.4(7) .
O1_3 S_3 O2_3 107.5(7) .
O3_3 S_3 O2_3 113.0(5) .
O1_3 S_3 C_3 110.5(6) .
O3_3 S_3 C_3 101.5(6) .
O2_3 S_3 C_3 107.5(5) .
F3_3 C_3 F1_3 104.7(8) .
F3_3 C_3 F2_3 113.1(9) .
F1_3 C_3 F2_3 107.1(8) .
F3_3 C_3 S_3 108.4(7) .
F1_3 C_3 S_3 116.1(7) .
F2_3 C_3 S_3 107.7(7) .
O2_4 S_4 O3_4 117.0(7) .
O2_4 S_4 O1_4 108.7(7) .
O3_4 S_4 O1_4 110.9(5) .
O2_4 S_4 C_4 110.6(7) .
O3_4 S_4 C_4 102.7(5) .
O1_4 S_4 C_4 106.3(5) .
F1_4 C_4 F3_4 110.0(8) .
F1_4 C_4 F2_4 105.0(8) .
F3_4 C_4 F2_4 106.7(8) .
F1_4 C_4 S_4 110.7(6) .
F3_4 C_4 S_4 112.8(7) .
F2_4 C_4 S_4 111.2(7) .
O1_5 S_5 O3_5 117.3(8) .
O1_5 S_5 O2_5 104.7(8) .
O3_5 S_5 O2_5 116.5(10) .
O1_5 S_5 C_5 116.2(7) .
O3_5 S_5 C_5 102.4(8) .
O2_5 S_5 C_5 98.6(8) .
F2_5 C_5 F3_5 113.5(13) .
F2_5 C_5 F1_5 111.1(13) .
F3_5 C_5 F1_5 108.9(12) .
F2_5 C_5 S_5 107.3(11) .
F3_5 C_5 S_5 107.4(11) .
F1_5 C_5 S_5 108.5(9) .
O1_6 S_6 O2_6 109.3(9) .
O1_6 S_6 O3_6 113.6(8) .
O2_6 S_6 O3_6 108.3(10) .
O1_6 S_6 C_6 112.5(7) .
O2_6 S_6 C_6 103.2(9) .
O3_6 S_6 C_6 109.3(8) .
F2_6 C_6 F1_6 114.8(13) .
F2_6 C_6 F3_6 111.7(13) .
F1_6 C_6 F3_6 107.1(11) .
F2_6 C_6 S_6 106.8(11) .
F1_6 C_6 S_6 111.6(10) .
F3_6 C_6 S_6 104.3(10) .
O1_7 S_7 O3_7 115.6(9) .
O1_7 S_7 O2_7 108.5(8) .
O3_7 S_7 O2_7 102.5(10) .
O1_7 S_7 C_7 116.8(8) .
O3_7 S_7 C_7 107.8(8) .
O2_7 S_7 C_7 104.1(8) .
F1_7 C_7 F3_7 115.9(13) .
F1_7 C_7 F2_7 111.7(12) .
F3_7 C_7 F2_7 111.1(12) .
F1_7 C_7 S_7 108.4(11) .
F3_7 C_7 S_7 101.5(10) .
F2_7 C_7 S_7 107.4(11) .
O2_8 S_8 O1_8 120.7(9) .
O2_8 S_8 O3_8 104.7(9) .
O1_8 S_8 O3_8 109.9(8) .
O2_8 S_8 C_8 109.0(8) .
O1_8 S_8 C_8 108.4(7) .
O3_8 S_8 C_8 102.7(8) .
F2_8 C_8 F1_8 111.5(12) .
F2_8 C_8 F3_8 113.0(12) .
F1_8 C_8 F3_8 118.2(12) .
F2_8 C_8 S_8 102.6(9) .
F1_8 C_8 S_8 105.1(10) .
F3_8 C_8 S_8 104.5(10) .
O3_14 C2_14 C1_14 109.2(11) .
O3_15 C2_15 C1_15 108.0(11) .
O3_16 C2_16 C1_16 109.1(13) .
O3_17 C2_17 C1_17 112.0(14) .
O3_29 C2_29 C1_29 111.3(11) .
O1_19 C2_19 C3_19 109.7(13) .
O4_19 C3_19 C2_19 106.4(13) .
O1_21 C2_21 C3_21 110.5(12) .
O4_21 C3_21 C2_21 108.0(11) .
O3_22 C2_22 C1_22 107.0(13) .
O1_23 C2_23 C3_23 117.1(14) .
O4_23 C3_23 C2_23 108.7(11) .
C3_23 O4_23 C5_23 115.0(10) .
O4_23 C5_23 C6_23 110.0(12) .
O7_23 C6_23 C5_23 112.7(12) .
C6_23 O7_23 C8_23 111.9(9) .
O7_23 C8_23 C9_23 105.9(9) .
O10_23 C9_23 C8_23 109.1(10) .
C11_23 O10_23 C9_23 110.4(9) .
O10_23 C11_23 C12_23 99.8(11) .
O13_23 C12_23 C11_23 106.9(10) .
C12_23 O13_23 C14_23 112.0(10) .
O13_23 C14_23 C15_23 116.6(12) .
O16_23 C15_23 C14_23 116.3(13) .
O1_24 C2_24 C3_24 117.8(10) .
O4_24 C3_24 C2_24 123.3(13) .
C3_24 O4_24 C5_24 114.7(13) .
O4_24 C5_24 C6_24 109.9(12) .
O7_24 C6_24 C5_24 109.8(13) .
O1_25 C2_25 C3_25 115.4(14) .
O4_25 C3_25 C2_25 114.3(14) .
C5_25 O4_25 C3_25 105.6(12) .
O4_25 C5_25 C6_25 111.2(12) .
O7_25 C6_25 C5_25 112.5(13) .
C6_25 O7_25 C8_25 106.4(11) .
O7_25 C8_25 C9_25 108.6(13) .
O10_25 C9_25 C8_25 109.9(13) .
C2_26 O1_26 C2_26 152(5) 2_556
O1_26 C2_26 C3_26 114.8(14) .
O4_26 C3_26 C2_26 116.0(14) .

loop_
_geom_bond_atom_site_label_1
_geom_bond_atom_site_label_2
_geom_bond_distance
_geom_bond_site_symmetry_2
N1 C2 1.369(10) .
N1 C3 1.421(10) .
N1 Pt1 2.017(7) .
C3 C4 1.310(10) .
C4 C5 1.394(12) .
C5 C1 1.387(11) .
C5 C6 1.580(14) .
C1 C2 1.383(10) .
C6 C7 1.385(13) .
C6 C11 1.424(11) .
C7 C8 1.364(12) .
C8 C9 1.412(12) .
C9 C10 1.368(12) .
C9 CA_20 1.540(13) .
C10 C11 1.428(11) .
C12 C13 1.292(12) .
C12 C17 1.416(13) .
C12 P1 1.820(11) .
C13 C14 1.440(17) .
C14 C15 1.458(16) .
C15 C16 1.290(17) .
C16 C17 1.303(16) .
C18 C19 1.518(11) .
C18 P1 1.886(8) .
C19 C40 1.535(10) .
C21 C26 1.373(10) .
C21 C22 1.416(11) .
C21 C1_27 1.595(11) .
C22 O2_20 1.373(10) .
C22 C23 1.394(11) .
C23 C24 1.379(10) .
C24 O1_60 1.381(9) .
C24 C25 1.410(11) .
C25 C26 1.344(9) .
C25 C1_67 1.496(11) .
C34 C39 1.361(12) .
C34 C35 1.418(12) .
C34 P1 1.766(10) .
C35 C36 1.353(11) .
C36 C37 1.403(14) .
C37 C38 1.367(15) .
C38 C39 1.399(14) .
C40 P2 1.887(7) .
N3 C43 1.364(9) .
N3 C42 1.434(10) .
N3 Pt2 2.098(6) .
C43 C44 1.384(11) .
C44 C45 1.411(11) .
C45 C41 1.358(11) .
C45 C46 1.483(13) .
C41 C42 1.354(11) .
C46 C51 1.338(12) .
C46 C47 1.410(13) .
C47 C48 1.414(14) .
C48 C49 1.309(13) .
C49 C50 1.443(14) .
C49 CA_60 1.444(13) .
C50 C51 1.351(13) .
C52 C53 1.307(12) .
C52 C57 1.380(12) .
C52 P4 1.875(11) .
C53 C54 1.366(16) .
C54 C55 1.366(15) .
C55 C56 1.404(16) .
C56 C57 1.332(15) .
C58 C59 1.514(11) .
C58 P4 1.868(7) .
C59 C80 1.534(10) .
C61 C62 1.364(12) .
C61 C66 1.371(10) .
C61 C1_67 1.495(11) .
C62 C63 1.364(11) .
C62 O2_60 1.401(11) .
C63 C64 1.399(11) .
C64 C65 1.350(11) .
C64 O1_100 1.457(10) .
C65 C66 1.363(11) .
C65 C1_107 1.581(12) .
C74 C75 1.346(10) .
C74 C79 1.366(13) .
C74 P4 1.799(9) .
C75 C76 1.305(9) .
C76 C77 1.381(13) .
C77 C78 1.415(14) .
C78 C79 1.428(13) .
C80 P3 1.851(8) .
C101 C102 1.387(13) .
C101 C106 1.424(12) .
C101 C1_107 1.497(11) .
C102 C103 1.388(15) .
C102 O2_100 1.410(11) .
C103 C104 1.429(14) .
C104 C105 1.338(13) .
C104 O1_140 1.406(12) .
C105 C106 1.317(11) .
C105 C1_147 1.526(13) .
C129 C130 1.277(15) .
C129 C128 1.408(15) .
C129 CA_140 1.487(16) .
C130 C131 1.407(15) .
C131 C126 1.459(15) .
C126 C127 1.302(14) .
C126 C205 1.530(15) 2_756
C127 C128 1.369(14) .
C141 C142 1.353(11) .
C141 C146 1.384(11) .
C141 C1_147 1.566(12) .
C142 C143 1.352(11) .
C142 O2_140 1.425(11) .
C143 C144 1.420(11) .
C144 C145 1.320(11) .
C144 O1_20 1.436(10) .
C145 C146 1.376(9) .
C145 C1_27 1.551(11) .
N2 C203 1.339(12) .
N2 C202 1.376(10) .
N2 Pt1 2.041(7) .
C203 C204 1.396(12) .
C204 C205 1.377(12) .
C205 C201 1.398(14) .
C205 C126 1.530(15) 2_756
C201 C202 1.386(12) .
C212 C213 1.276(13) .
C212 C217 1.300(13) .
C212 P2 1.742(12) .
C213 C214 1.270(15) .
C214 C215 1.502(15) .
C215 C216 1.400(12) .
C216 C217 1.404(13) .
C234 C235 1.394(10) .
C234 C239 1.408(10) .
C234 P2 1.864(8) .
C235 C236 1.417(10) .
C236 C237 1.364(10) .
C237 C238 1.351(9) .
C238 C239 1.353(10) .
N4 C242 1.294(12) .
N4 C243 1.334(11) .
N4 Pt2 2.031(8) .
C243 C244 1.379(12) .
C244 C245 1.343(11) .
C245 C241 1.373(13) .
C245 C924 1.479(17) 2_756
C241 C242 1.396(13) .
C252 C253 1.377(10) .
C252 C257 1.405(10) .
C252 P3 1.838(8) .
C253 C254 1.356(10) .
C254 C255 1.321(10) .
C255 C256 1.420(11) .
C256 C257 1.341(10) .
C274 C275 1.367(14) .
C274 C279 1.412(13) .
C274 P3 1.860(11) .
C275 C276 1.415(15) .
C276 C277 1.474(18) .
C277 C278 1.288(18) .
C278 C279 1.373(16) .
N5 C402 1.351(11) .
N5 C403 1.394(11) .
N5 Pt4 2.142(7) .
C403 C404 1.398(12) .
C404 C405 1.338(11) .
C405 C401 1.412(14) .
C405 C406 1.475(13) .
C401 C402 1.296(13) .
C406 C407 1.345(12) .
C406 C411 1.497(13) .
C407 C408 1.444(13) .
C408 C409 1.266(12) .
C409 C410 1.318(13) .
C409 CA_420 1.451(13) .
C410 C411 1.382(13) .
C412 C413 1.320(14) .
C412 C417 1.457(16) .
C412 P7 1.860(12) .
C413 C414 1.38(2) .
C414 C415 1.356(18) .
C415 C416 1.391(17) .
C416 C417 1.329(16) .
C418 C419 1.558(11) .
C418 P7 1.827(9) .
C419 C440 1.485(9) .
C421 C426 1.350(12) .
C421 C422 1.404(12) .
C421 C1_427 1.527(12) .
C422 C423 1.413(12) .
C422 O2_420 1.444(10) .
C423 C424 1.362(10) .
C424 C425 1.308(11) .
C424 O1_460 1.443(11) .
C425 C426 1.345(11) .
C425 C1_467 1.570(12) .
C434 C439 1.369(13) .
C434 C435 1.447(12) .
C434 P7 1.765(10) .
C435 C436 1.381(11) .
C436 C437 1.378(15) .
C437 C438 1.490(16) .
C438 C439 1.413(14) .
C440 P8 1.868(8) .
N6 C442 1.275(9) .
N6 C443 1.366(10) .
N6 Pt4 2.123(7) .
C443 C444 1.419(12) .
C444 C445 1.329(11) .
C445 C441 1.374(11) .
C445 C446 1.499(13) 2_556
C441 C442 1.367(10) .
C449 C450 1.397(12) .
C449 C448 1.395(13) .
C449 CA_460 1.535(12) .
C450 C451 1.326(12) .
C451 C446 1.360(11) .
C446 C447 1.417(11) .
C446 C445 1.499(13) 2_556
C447 C448 1.373(11) .
C461 C462 1.371(12) .
C461 C466 1.405(10) .
C461 C1_467 1.552(11) .
C462 O2_460 1.252(14) .
C462 C463 1.403(14) .
C463 C464 1.465(12) .
C464 C465 1.398(11) .
C464 O2_500 1.443(10) .
C465 C466 1.406(11) .
C465 C1_507 1.541(11) .
C501 C506 1.319(11) .
C501 C502 1.331(11) .
C501 C1_507 1.577(12) .
C502 C503 1.373(11) .
C502 O1_500 1.451(10) .
C503 C504 1.318(11) .
C504 C505 1.350(10) .
C504 O2_540 1.482(9) .
C505 C506 1.390(10) .
C505 C1_547 1.524(11) .
N7 C523 1.264(10) .
N7 C522 1.314(11) .
N7 Pt3 2.110(7) .
C523 C524 1.465(14) .
C524 C525 1.291(11) .
C525 C521 1.297(11) .
C525 C526 1.518(14) .
C521 C522 1.466(13) .
C526 C531 1.293(12) .
C526 C527 1.450(12) .
C527 C528 1.443(12) .
C528 C529 1.314(11) .
C529 C530 1.398(11) .
C529 CA_540 1.472(12) .
C530 C531 1.385(12) .
C532 C537 1.289(18) .
C532 C533 1.392(18) .
C532 P5 1.903(16) .
C533 C534 1.481(18) .
C534 C535 1.37(2) .
C535 C536 1.35(3) .
C536 C537 1.57(2) .
C538 C539 1.520(11) .
C538 P5 1.888(8) .
C539 C560 1.502(9) .
C541 C542 1.376(11) .
C541 C546 1.419(10) .
C541 C1_547 1.485(10) .
C542 C543 1.338(10) .
C542 O1_540 1.359(9) .
C543 C544 1.414(11) .
C544 C545 1.347(11) .
C544 O1_420 1.398(8) .
C545 C546 1.383(10) .
C545 C1_427 1.545(10) .
C554 C555 1.319(11) .
C554 C559 1.409(11) .
C554 P5 1.794(11) .
C555 C556 1.465(14) .
C556 C557 1.328(14) .
C557 C558 1.410(13) .
C558 C559 1.432(12) .
C560 P6 1.851(9) .
C612 C617 1.301(11) .
C612 C613 1.405(12) .
C612 P8 1.923(9) .
C613 C614 1.366(13) .
C614 C615 1.320(13) .
C615 C616 1.511(14) .
C616 C617 1.388(13) .
C634 C635 1.369(11) .
C634 C639 1.407(11) .
C634 P8 1.836(10) .
C635 C636 1.438(13) .
C636 C637 1.362(16) .
C637 C638 1.345(16) .
C638 C639 1.360(13) .
N8 C723 1.352(10) .
N8 C722 1.357(10) .
N8 Pt3 2.043(7) .
C723 C724 1.430(11) .
C724 C725 1.390(11) .
C725 C721 1.429(11) .
C725 C823 1.534(14) 2_556
C721 C722 1.414(11) .
C732 C737 1.365(12) .
C732 C733 1.375(12) .
C732 P6 1.865(10) .
C733 C734 1.338(11) .
C734 C735 1.349(12) .
C735 C736 1.370(13) .
C736 C737 1.424(13) .
C754 C759 1.399(12) .
C754 C755 1.461(12) .
C754 P6 1.805(10) .
C755 C756 1.373(11) .
C756 C757 1.403(14) .
C757 C758 1.365(14) .
C758 C759 1.377(13) .
C826 C825 1.357(12) .
C826 C821 1.393(12) .
C826 CA_500 1.482(11) .
C821 C822 1.462(11) .
C822 C823 1.303(12) .
C823 C824 1.394(13) .
C823 C725 1.534(14) 2_556
C824 C825 1.340(12) .
C921 C922 1.326(15) .
C921 C926 1.376(16) .
C921 CA_100 1.512(15) .
C922 C923 1.482(16) .
C923 C924 1.370(16) .
C924 C925 1.353(14) .
C924 C245 1.479(17) 2_756
C925 C926 1.368(15) .
P1 Pt1 2.260(3) .
P2 Pt1 2.241(2) .
P3 Pt2 2.2355(19) .
P4 Pt2 2.248(2) .
P5 Pt3 2.239(2) .
P6 Pt3 2.244(2) .
P7 Pt4 2.248(2) .
P8 Pt4 2.228(2) .
O1_20 CA_20 1.408(6) .
CA_20 O2_20 1.421(6) .
O1_60 CA_60 1.426(6) .
CA_60 O2_60 1.412(6) .
O1_100 CA_100 1.418(6) .
CA_100 O2_100 1.436(6) .
O1_140 CA_140 1.419(6) .
CA_140 O2_140 1.437(6) .
O1_420 CA_420 1.411(6) .
CA_420 O2_420 1.426(6) .
O1_460 CA_460 1.413(6) .
CA_460 O2_460 1.417(6) .
O1_500 CA_500 1.417(6) .
CA_500 O2_500 1.429(6) .
O1_540 CA_540 1.421(6) .
CA_540 O2_540 1.429(6) .
C1_427 C2_427 1.533(6) .
C2_427 C3_427 1.522(6) .
C3_427 C4_427 1.551(7) .
C4_427 C5_427 1.566(7) .
C5_427 C6_427 1.550(8) .
C6_427 C7_427 1.535(8) .
C1_467 C2_467 1.530(7) .
C2_467 C3_467 1.511(8) .
C3_467 C4_467 1.535(8) .
C4_467 C5_467 1.545(8) .
C5_467 C6_467 1.549(9) .
C6_467 C7_467 1.549(9) .
C1_547 C2_547 1.516(6) .
C2_547 C3_547 1.546(6) .
C3_547 C4_547 1.538(6) .
C4_547 C5_547 1.525(6) .
C5_547 C6_547 1.527(6) .
C6_547 C7_547 1.548(7) .
C1_507 C2_507 1.552(7) .
C2_507 C3_507 1.570(7) .
C3_507 C4_507 1.469(7) .
C4_507 C5_507 1.556(8) .
C5_507 C6_507 1.545(8) .
C6_507 C7_507 1.555(8) .
C1_27 C2_27 1.517(6) .
C2_27 C3_27 1.549(7) .
C3_27 C4_27 1.512(7) .
C4_27 C5_27 1.542(7) .
C5_27 C6_27 1.503(8) .
C6_27 C7_27 1.543(8) .
C1_107 C2_107 1.538(7) .
C2_107 C3_107 1.520(7) .
C3_107 C4_107 1.541(7) .
C4_107 C5_107 1.515(8) .
C5_107 C6_107 1.542(8) .
C6_107 C7_107 1.573(9) .
C1_67 C2_67 1.556(7) .
C2_67 C3_67 1.517(6) .
C3_67 C4_67 1.527(7) .
C4_67 C5_67 1.504(7) .
C5_67 C6_67 1.530(8) .
C6_67 C7_67 1.561(8) .
C1_147 C2_147 1.535(7) .
C2_147 C3_147 1.483(7) .
C3_147 C4_147 1.591(7) .
C4_147 C5_147 1.540(8) .
C5_147 C6_147 1.577(8) .
C6_147 C7_147 1.553(6) .
S_1 O3_1 1.413(5) .
S_1 O1_1 1.414(5) .
S_1 O2_1 1.519(5) .
S_1 C_1 1.762(7) .
C_1 F3_1 1.329(7) .
C_1 F1_1 1.336(7) .
C_1 F2_1 1.339(7) .
S_2 O3_2 1.437(5) .
S_2 O2_2 1.443(5) .
S_2 O1_2 1.452(5) .
S_2 C_2 1.772(7) .
C_2 F2_2 1.324(7) .
C_2 F3_2 1.332(7) .
C_2 F1_2 1.337(7) .
S_3 O1_3 1.415(6) .
S_3 O3_3 1.492(6) .
S_3 O2_3 1.514(6) .
S_3 C_3 1.708(7) .
C_3 F3_3 1.313(7) .
C_3 F1_3 1.325(7) .
C_3 F2_3 1.344(7) .
S_4 O2_4 1.392(6) .
S_4 O3_4 1.476(5) .
S_4 O1_4 1.497(5) .
S_4 C_4 1.745(7) .
C_4 F1_4 1.322(7) .
C_4 F3_4 1.328(8) .
C_4 F2_4 1.346(7) .
S_5 O1_5 1.353(6) .
S_5 O3_5 1.446(7) .
S_5 O2_5 1.500(8) .
S_5 C_5 1.740(8) .
C_5 F2_5 1.311(8) .
C_5 F3_5 1.318(8) .
C_5 F1_5 1.334(8) .
S_6 O1_6 1.361(6) .
S_6 O2_6 1.464(8) .
S_6 O3_6 1.470(8) .
S_6 C_6 1.724(8) .
C_6 F2_6 1.317(8) .
C_6 F1_6 1.324(8) .
C_6 F3_6 1.332(8) .
S_7 O1_7 1.385(7) .
S_7 O3_7 1.437(8) .
S_7 O2_7 1.501(8) .
S_7 C_7 1.710(8) .
C_7 F1_7 1.318(8) .
C_7 F3_7 1.319(8) .
C_7 F2_7 1.331(8) .
S_8 O2_8 1.425(7) .
S_8 O1_8 1.427(7) .
S_8 O3_8 1.509(8) .
S_8 C_8 1.723(8) .
C_8 F2_8 1.312(8) .
C_8 F1_8 1.321(8) .
C_8 F3_8 1.322(8) .
C1_14 C2_14 1.474(9) .
C2_14 O3_14 1.447(8) .
C1_15 C2_15 1.508(9) .
C2_15 O3_15 1.460(9) .
C1_16 C2_16 1.497(9) .
C2_16 O3_16 1.455(9) .
C1_17 C2_17 1.493(9) .
C2_17 O3_17 1.433(9) .
C1_29 C2_29 1.510(9) .
C2_29 O3_29 1.486(8) .
O1_19 C2_19 1.459(9) .
C2_19 C3_19 1.508(9) .
C3_19 O4_19 1.474(9) .
O1_21 C2_21 1.447(9) .
C2_21 C3_21 1.502(9) .
C3_21 O4_21 1.473(9) .
C1_22 C2_22 1.551(10) .
C2_22 O3_22 1.458(10) .
O1_23 C2_23 1.418(9) .
C2_23 C3_23 1.493(9) .
C3_23 O4_23 1.443(8) .
O4_23 C5_23 1.462(8) .
C5_23 C6_23 1.502(8) .
C6_23 O7_23 1.443(8) .
O7_23 C8_23 1.464(8) .
C8_23 C9_23 1.524(8) .
C9_23 O10_23 1.480(8) .
O10_23 C11_23 1.410(8) .
C11_23 C12_23 1.497(8) .
C12_23 O13_23 1.435(8) .
O13_23 C14_23 1.456(8) .
C14_23 C15_23 1.479(8) .
C15_23 O16_23 1.442(9) .
O1_24 C2_24 1.453(8) .
C2_24 C3_24 1.460(8) .
C3_24 O4_24 1.397(8) .
O4_24 C5_24 1.424(9) .
C5_24 C6_24 1.502(9) .
C6_24 O7_24 1.463(9) .
O1_25 C2_25 1.456(9) .
C2_25 C3_25 1.479(9) .
C3_25 O4_25 1.463(9) .
O4_25 C5_25 1.459(9) .
C5_25 C6_25 1.495(9) .
C6_25 O7_25 1.453(9) .
O7_25 C8_25 1.457(9) .
C8_25 C9_25 1.496(9) .
C9_25 O10_25 1.444(9) .
O1_26 C2_26 1.471(9) .
O1_26 C2_26 1.471(9) 2_556
C2_26 C3_26 1.493(9) .
C3_26 O4_26 1.461(9) .
